data_1563713
loop_
_publ_author_name
'Chiu, Tzu-Hao'
'Liao, Jian-Hong'
'Gam, Franck'
'Chantrenne, Isaac'
'Kahlal, Samia'
'Saillard, Jean-Yves'
'Liu, C. W.'

_publ_section_title
;
 All-selenolate-protected eight-electron platinum/silver nanoclusters.
;
_journal_issue 28
_journal_name_full Nanoscale
_journal_page_first 12143
_journal_page_last 12148
_journal_paper_doi 10.1039/d1nr02540f
_journal_volume 13
_journal_year 2021
_chemical_formula_sum 'C72 H168 Ag20 O24 P12 Pt Se24'
_chemical_formula_weight 6037.22
_space_group_crystal_system monoclinic
_space_group_IT_number 4
_space_group_name_Hall 'P 2yb'
_space_group_name_H-M_alt 'P 1 21 1'
_atom_sites_solution_hydrogens geom
_audit_creation_method SHELXL-2018/3
_audit_update_record
;
2020-02-24 deposited with the CCDC.	2021-06-25 downloaded from the CCDC.
;
_cell_angle_alpha 90
_cell_angle_beta 107.5256(8)
_cell_angle_gamma 90
_cell_formula_units_Z 2
_cell_length_a 15.9963(6)
_cell_length_b 29.4039(11)
_cell_length_c 16.5323(6)
_cell_measurement_reflns_used 9655
_cell_measurement_temperature 150(2)
_cell_measurement_theta_max 27.12
_cell_measurement_theta_min 2.45
_cell_volume 7415.1(5)
_computing_cell_refinement 'Bruker SAINT'
_computing_data_collection 'Bruker APEX2'
_computing_data_reduction 'Bruker SAINT'
_computing_molecular_graphics 'Bruker SHELXTL'
_computing_publication_material 'Bruker SHELXTL'
_computing_structure_refinement 'SHELXL-2018/3 (Sheldrick, 2018)'
_computing_structure_solution 'SHELXS-97 (Sheldrick 2008)'
_diffrn_ambient_temperature 150(2)
_diffrn_measured_fraction_theta_full 0.999
_diffrn_measured_fraction_theta_max 0.999
_diffrn_measurement_device_type 'Bruker APEX-II CCD'
_diffrn_measurement_method '\f and \w scans'
_diffrn_radiation_type MoK\a
_diffrn_radiation_wavelength 0.71073
_diffrn_reflns_av_R_equivalents 0.0340
_diffrn_reflns_av_unetI/netI 0.0548
_diffrn_reflns_Laue_measured_fraction_full 0.999
_diffrn_reflns_Laue_measured_fraction_max 0.999
_diffrn_reflns_limit_h_max 17
_diffrn_reflns_limit_h_min -19
_diffrn_reflns_limit_k_max 23
_diffrn_reflns_limit_k_min -34
_diffrn_reflns_limit_l_max 19
_diffrn_reflns_limit_l_min -19
_diffrn_reflns_number 42098
_diffrn_reflns_point_group_measured_fraction_full 0.745
_diffrn_reflns_point_group_measured_fraction_max 0.745
_diffrn_reflns_theta_full 25.000
_diffrn_reflns_theta_max 25.000
_diffrn_reflns_theta_min 1.335
_exptl_absorpt_coefficient_mu 9.582
_exptl_absorpt_correction_T_max 0.7455
_exptl_absorpt_correction_T_min 0.3423
_exptl_absorpt_correction_type multi-scan
_exptl_absorpt_process_details SADABS
_exptl_crystal_colour red
_exptl_crystal_density_diffrn 2.704
_exptl_crystal_description plate
_exptl_crystal_F_000 5612
_exptl_crystal_size_max 0.300
_exptl_crystal_size_mid 0.180
_exptl_crystal_size_min 0.040
_refine_diff_density_max 2.391
_refine_diff_density_min -1.609
_refine_diff_density_rms 0.221
_refine_ls_abs_structure_details
; 
 Refined as an inversion twin. 
;
_refine_ls_abs_structure_Flack 0.139(8)
_refine_ls_extinction_method none
_refine_ls_goodness_of_fit_ref 1.053
_refine_ls_hydrogen_treatment constr
_refine_ls_matrix_type full
_refine_ls_number_parameters 1394
_refine_ls_number_reflns 19437
_refine_ls_number_restraints 462
_refine_ls_restrained_S_all 1.246
_refine_ls_R_factor_all 0.0428
_refine_ls_R_factor_gt 0.0380
_refine_ls_shift/su_max 0.000
_refine_ls_shift/su_mean 0.000
_refine_ls_structure_factor_coef Fsqd
_refine_ls_weighting_details 'w=1/[\s^2^(Fo^2^)+(0.0546P)^2^+22.1413P] where P=(Fo^2^+2Fc^2^)/3'
_refine_ls_weighting_scheme calc
_refine_ls_wR_factor_gt 0.0957
_refine_ls_wR_factor_ref 0.0989
_reflns_Friedel_coverage 0.459
_reflns_Friedel_fraction_full 0.479
_reflns_Friedel_fraction_max 0.479
_reflns_number_gt 18097
_reflns_number_total 19437
_reflns_threshold_expression 'I > 2\s(I)'
_cod_data_source_file d1nr02540f2.cif
_cod_data_source_block 1
_cod_depositor_comments 'Adding full bibliography for 1563713--1563715.cif.'
_cod_original_sg_symbol_H-M 'P 21'
_cod_database_code 1563713
_shelx_shelxl_version_number 2018/3
_shelx_space_group_comment
; 
The symmetry employed for this shelxl refinement is uniquely defined 
by the following loop, which should always be used as a source of 
symmetry information in preference to the above space-group names. 
They are only intended as comments. 
;
_shelx_estimated_absorpt_t_min 0.161
_shelx_estimated_absorpt_t_max 0.700

loop_
_space_group_symop_operation_xyz
'x, y, z'
'-x, y+1/2, -z'

loop_
_atom_site_label
_atom_site_type_symbol
_atom_site_fract_x
_atom_site_fract_y
_atom_site_fract_z
_atom_site_U_iso_or_equiv
_atom_site_adp_type
_atom_site_occupancy
_atom_site_site_symmetry_order
_atom_site_calc_flag
_atom_site_refinement_flags_posn
_atom_site_refinement_flags_adp
_atom_site_refinement_flags_occupancy
_atom_site_disorder_assembly
_atom_site_disorder_group
Pt1 Pt 0.19483(4) 0.33645(2) 0.39237(4) 0.01171(11) Uani 1 1 d . . . . .
Ag1 Ag 0.21312(7) 0.41081(4) 0.29676(7) 0.0182(2) Uani 1 1 d . . . . .
Ag2 Ag 0.29591(7) 0.40966(4) 0.47585(7) 0.0201(2) Uani 1 1 d . . . . .
Ag3 Ag 0.35406(7) 0.34747(4) 0.36421(7) 0.0188(2) Uani 1 1 d . . . . .
Ag4 Ag 0.18914(8) 0.35620(4) 0.55310(7) 0.0202(2) Uani 1 1 d . . . . .
Ag5 Ag 0.33875(7) 0.31454(4) 0.52697(7) 0.0192(2) Uani 1 1 d . . . . .
Ag6 Ag 0.28599(7) 0.25926(4) 0.37688(7) 0.0193(2) Uani 1 1 d . . . . .
Ag7 Ag 0.20167(7) 0.31832(4) 0.23034(7) 0.0193(2) Uani 1 1 d . . . . .
Ag8 Ag 0.05038(7) 0.35785(4) 0.25812(7) 0.0199(2) Uani 1 1 d . . . . .
Ag9 Ag 0.10575(7) 0.41393(4) 0.41190(7) 0.0199(2) Uani 1 1 d . . . . .
Ag10 Ag 0.03379(7) 0.32611(4) 0.41987(7) 0.0208(2) Uani 1 1 d . . . . .
Ag11 Ag 0.09541(7) 0.26399(4) 0.31117(7) 0.0198(2) Uani 1 1 d . . . . .
Ag12 Ag 0.17768(7) 0.26246(4) 0.48908(7) 0.0195(2) Uani 1 1 d . . . . .
Ag13 Ag 0.48322(7) 0.37741(4) 0.52582(8) 0.0225(3) Uani 1 1 d . . . . .
Ag14 Ag 0.19399(8) 0.45565(4) 0.57756(8) 0.0260(3) Uani 1 1 d . . . . .
Ag15 Ag 0.34684(8) 0.21482(4) 0.54465(8) 0.0248(3) Uani 1 1 d . . . . .
Ag16 Ag 0.06573(8) 0.29174(4) 0.59618(8) 0.0253(3) Uani 1 1 d . . . . .
Ag17 Ag 0.32357(7) 0.38371(4) 0.19162(8) 0.0219(3) Uani 1 1 d . . . . .
Ag18 Ag 0.04203(8) 0.45851(4) 0.24529(8) 0.0232(3) Uani 1 1 d . . . . .
Ag19 Ag 0.19778(8) 0.21810(4) 0.21012(8) 0.0255(3) Uani 1 1 d . . . . .
Ag20 Ag -0.08798(8) 0.29308(4) 0.26203(8) 0.0261(3) Uani 1 1 d . . . . .
C1 C 0.1803(13) 0.2220(7) 0.8126(11) 0.037(4) Uani 1 1 d . . . . .
H1A H 0.233916 0.218241 0.861288 0.044 Uiso 1 1 calc R U . . .
H1B H 0.183719 0.251752 0.785627 0.044 Uiso 1 1 calc R U . . .
C2 C 0.1026(13) 0.2208(7) 0.8422(11) 0.043(4) Uani 1 1 d . . . . .
H2A H 0.110753 0.242566 0.889629 0.052 Uiso 1 1 calc R U . . .
H2B H 0.096995 0.189997 0.864221 0.052 Uiso 1 1 calc R U . . .
C3 C 0.0184(13) 0.2325(7) 0.7730(13) 0.045(4) Uani 1 1 d . . . . .
H3A H 0.023680 0.262789 0.750447 0.068 Uiso 1 1 calc R U . . .
H3B H -0.030842 0.232141 0.796757 0.068 Uiso 1 1 calc R U . . .
H3C H 0.008071 0.209996 0.727288 0.068 Uiso 1 1 calc R U . . .
C4 C 0.2893(15) 0.1120(7) 0.6904(15) 0.054(6) Uani 1 1 d . . . . .
H4A H 0.291931 0.110492 0.750931 0.065 Uiso 1 1 calc R U . . .
H4B H 0.342876 0.127576 0.686812 0.065 Uiso 1 1 calc R U . . .
C5 C 0.2877(16) 0.0664(7) 0.6578(18) 0.064(7) Uani 1 1 d . . . . .
H5A H 0.282176 0.068004 0.596629 0.077 Uiso 1 1 calc R U . . .
H5B H 0.235128 0.050516 0.663533 0.077 Uiso 1 1 calc R U . . .
C6 C 0.3661(15) 0.0394(8) 0.7011(17) 0.063(7) Uani 1 1 d . . . . .
H6A H 0.416626 0.051054 0.685749 0.095 Uiso 1 1 calc R U . . .
H6B H 0.356083 0.007471 0.683636 0.095 Uiso 1 1 calc R U . . .
H6C H 0.377549 0.041620 0.762617 0.095 Uiso 1 1 calc R U . . .
C7 C -0.206(3) 0.1951(10) 0.509(2) 0.17(2) Uani 1 1 d D . . . .
H7A H -0.190205 0.178453 0.463828 0.207 Uiso 1 1 calc R U . . .
H7B H -0.269469 0.201316 0.488868 0.207 Uiso 1 1 calc R U . . .
C8 C -0.188(3) 0.1644(11) 0.586(2) 0.135(15) Uani 1 1 d D . . . .
H8A H -0.220862 0.135817 0.569070 0.162 Uiso 1 1 calc R U . . .
H8B H -0.124476 0.156597 0.604560 0.162 Uiso 1 1 calc R U . . .
C9 C -0.211(2) 0.1841(15) 0.660(2) 0.129(14) Uani 1 1 d D . . . .
H9A H -0.196780 0.162000 0.706747 0.193 Uiso 1 1 calc R U . . .
H9B H -0.176808 0.211977 0.678954 0.193 Uiso 1 1 calc R U . . .
H9C H -0.273404 0.191152 0.643386 0.193 Uiso 1 1 calc R U . . .
C10 C -0.3023(15) 0.2748(9) 0.3209(13) 0.078(7) Uani 1 1 d D U . . .
H10A H -0.264813 0.271404 0.283294 0.093 Uiso 1 1 calc R U . . .
H10B H -0.341591 0.301017 0.299353 0.093 Uiso 1 1 calc R U . . .
C11 C -0.359(2) 0.2329(12) 0.311(2) 0.128(10) Uani 1 1 d D U . . .
H11A H -0.399832 0.235157 0.344813 0.153 Uiso 1 1 calc R U . . .
H11B H -0.322408 0.205250 0.327664 0.153 Uiso 1 1 calc R U . . .
C12 C -0.408(2) 0.2322(12) 0.216(2) 0.107(10) Uani 1 1 d D U . . .
H12A H -0.465564 0.217796 0.206882 0.161 Uiso 1 1 calc R U . . .
H12B H -0.374431 0.214852 0.185762 0.161 Uiso 1 1 calc R U . . .
H12C H -0.416358 0.263384 0.194111 0.161 Uiso 1 1 calc R U . . .
C13 C -0.0511(15) 0.1933(8) -0.0223(11) 0.057(5) Uani 1 1 d D . . . .
H13A H -0.019605 0.175037 -0.054164 0.069 Uiso 1 1 calc R U . . .
H13B H -0.027078 0.224577 -0.018022 0.069 Uiso 1 1 calc R U . . .
C14 C -0.1431(18) 0.1954(9) -0.073(2) 0.089(9) Uani 1 1 d D . . . .
H14A H -0.148330 0.210461 -0.127912 0.107 Uiso 1 1 calc R U . . .
H14B H -0.176539 0.213558 -0.042821 0.107 Uiso 1 1 calc R U . . .
C15 C -0.1801(18) 0.1480(9) -0.088(2) 0.099(11) Uani 1 1 d D . . . .
H15A H -0.141805 0.128952 -0.110586 0.149 Uiso 1 1 calc R U . . .
H15B H -0.238782 0.149056 -0.129591 0.149 Uiso 1 1 calc R U . . .
H15C H -0.183933 0.135137 -0.034893 0.149 Uiso 1 1 calc R U . . .
C16 C -0.1485(19) 0.1401(9) 0.174(3) 0.128(14) Uani 1 1 d D . . . .
H16A H -0.107400 0.131144 0.229821 0.153 Uiso 1 1 calc R U . . .
H16B H -0.140815 0.118466 0.131262 0.153 Uiso 1 1 calc R U . . .
C17 C -0.2412(17) 0.1362(11) 0.179(2) 0.105(11) Uani 1 1 d D . . . .
H17A H -0.250742 0.159825 0.217797 0.126 Uiso 1 1 calc R U . . .
H17B H -0.248678 0.106168 0.202608 0.126 Uiso 1 1 calc R U . . .
C18 C -0.310(3) 0.142(2) 0.093(3) 0.18(2) Uani 1 1 d D . . . .
H18A H -0.368348 0.138813 0.099903 0.277 Uiso 1 1 calc R U . . .
H18B H -0.303670 0.171631 0.069736 0.277 Uiso 1 1 calc R U . . .
H18C H -0.301605 0.117945 0.054539 0.277 Uiso 1 1 calc R U . . .
C19 C 0.4582(15) 0.0979(10) 0.4976(19) 0.088(9) Uani 1 1 d D . . . .
H19A H 0.439745 0.066350 0.480224 0.106 Uiso 1 1 calc R U . . .
H19B H 0.428081 0.108206 0.538567 0.106 Uiso 1 1 calc R U . . .
C20 C 0.5574(15) 0.1004(9) 0.5371(16) 0.085(8) Uani 1 1 d D . . . .
H20A H 0.586574 0.086878 0.497811 0.102 Uiso 1 1 calc R U . . .
H20B H 0.575801 0.132607 0.546484 0.102 Uiso 1 1 calc R U . . .
C21 C 0.585(2) 0.0753(10) 0.6201(15) 0.085(9) Uani 1 1 d D . . . .
H21A H 0.649104 0.077284 0.644579 0.127 Uiso 1 1 calc R U . . .
H21B H 0.557074 0.089009 0.659301 0.127 Uiso 1 1 calc R U . . .
H21C H 0.567831 0.043348 0.610700 0.127 Uiso 1 1 calc R U . . .
C22 C 0.285(4) 0.0561(9) 0.306(3) 0.27(5) Uani 1 1 d D . . . .
H22A H 0.253730 0.048381 0.347919 0.328 Uiso 1 1 calc R U . . .
H22B H 0.339666 0.037900 0.319341 0.328 Uiso 1 1 calc R U . . .
C23 C 0.227(3) 0.0477(11) 0.2160(18) 0.144(17) Uani 1 1 d D . . . .
H23A H 0.262121 0.042578 0.176409 0.173 Uiso 1 1 calc R U . . .
H23B H 0.184773 0.072578 0.194726 0.173 Uiso 1 1 calc R U . . .
C24 C 0.183(3) 0.0042(12) 0.233(3) 0.18(2) Uani 1 1 d D . . . .
H24A H 0.142084 -0.006822 0.180317 0.274 Uiso 1 1 calc R U . . .
H24B H 0.228087 -0.019085 0.256346 0.274 Uiso 1 1 calc R U . . .
H24C H 0.151706 0.010540 0.274434 0.274 Uiso 1 1 calc R U . . .
C25 C 0.335(2) 0.1989(9) 0.0677(16) 0.073(6) Uani 1 1 d D U . . .
H25A H 0.303154 0.192828 0.109084 0.088 Uiso 1 1 calc R U . . .
H25B H 0.397195 0.205561 0.099988 0.088 Uiso 1 1 calc R U . . .
C26 C 0.332(2) 0.1571(11) 0.014(2) 0.120(10) Uani 1 1 d D U . . .
H26A H 0.327511 0.165331 -0.045530 0.143 Uiso 1 1 calc R U . . .
H26B H 0.282781 0.137053 0.014254 0.143 Uiso 1 1 calc R U . . .
C27 C 0.420(3) 0.135(2) 0.058(4) 0.22(2) Uani 1 1 d D U . . .
H27A H 0.425782 0.106652 0.027882 0.335 Uiso 1 1 calc R U . . .
H27B H 0.467858 0.155564 0.057326 0.335 Uiso 1 1 calc R U . . .
H27C H 0.423517 0.127531 0.116591 0.335 Uiso 1 1 calc R U . . .
C28 C 0.3208(10) 0.3394(6) -0.0468(10) 0.027(3) Uani 1 1 d . . . . .
H28A H 0.358431 0.355998 0.003041 0.032 Uiso 1 1 calc R U . . .
H28B H 0.291922 0.362336 -0.090140 0.032 Uiso 1 1 calc R U . . .
C29 C 0.3769(13) 0.3103(7) -0.0814(14) 0.043(5) Uani 1 1 d . . . . .
H29A H 0.339106 0.289547 -0.124098 0.052 Uiso 1 1 calc R U . . .
H29B H 0.414460 0.291479 -0.034999 0.052 Uiso 1 1 calc R U . . .
C30 C 0.4351(13) 0.3370(8) -0.1225(13) 0.048(5) Uani 1 1 d . . . . .
H30A H 0.399831 0.359983 -0.160861 0.072 Uiso 1 1 calc R U . . .
H30B H 0.460852 0.316192 -0.154661 0.072 Uiso 1 1 calc R U . . .
H30C H 0.481944 0.352058 -0.078356 0.072 Uiso 1 1 calc R U . . .
C31 C 0.5810(18) 0.2002(9) 0.7435(16) 0.072(6) Uani 1 1 d D U . . .
H31A H 0.645532 0.203927 0.763152 0.086 Uiso 1 1 calc R U . . .
H31B H 0.565502 0.181960 0.690707 0.086 Uiso 1 1 calc R U . . .
C32 C 0.552(2) 0.1753(10) 0.8105(18) 0.101(9) Uani 1 1 d D U . . .
H32A H 0.490973 0.164839 0.784345 0.122 Uiso 1 1 calc R U . . .
H32B H 0.588979 0.147812 0.827225 0.122 Uiso 1 1 calc R U . . .
C33 C 0.555(3) 0.2011(13) 0.890(2) 0.136(13) Uani 1 1 d D U . . .
H33A H 0.535018 0.181518 0.927948 0.205 Uiso 1 1 calc R U . . .
H33B H 0.615629 0.210823 0.917940 0.205 Uiso 1 1 calc R U . . .
H33C H 0.517250 0.227915 0.874896 0.205 Uiso 1 1 calc R U . . .
C34 C 0.6904(13) 0.2988(9) 0.6121(15) 0.066(6) Uani 1 1 d D . . . .
H34A H 0.649420 0.318406 0.569552 0.079 Uiso 1 1 calc R U . . .
H34B H 0.709348 0.273646 0.581857 0.079 Uiso 1 1 calc R U . . .
C35 C 0.7695(15) 0.3263(11) 0.662(2) 0.102(11) Uani 1 1 d D . . . .
H35A H 0.801650 0.309383 0.713824 0.122 Uiso 1 1 calc R U . . .
H35B H 0.809529 0.330683 0.627216 0.122 Uiso 1 1 calc R U . . .
C36 C 0.742(2) 0.3721(11) 0.687(3) 0.133(16) Uani 1 1 d D . . . .
H36A H 0.693283 0.384035 0.640118 0.199 Uiso 1 1 calc R U . . .
H36B H 0.791597 0.393259 0.698303 0.199 Uiso 1 1 calc R U . . .
H36C H 0.723217 0.368872 0.737611 0.199 Uiso 1 1 calc R U . . .
C37 C 0.0632(12) 0.3572(7) 0.8438(11) 0.036(4) Uani 1 1 d . . . . .
H37A H 0.108129 0.374727 0.886716 0.044 Uiso 1 1 calc R U . . .
H37B H 0.088078 0.326999 0.837667 0.044 Uiso 1 1 calc R U . . .
C38 C -0.0167(13) 0.3514(9) 0.8724(13) 0.053(5) Uani 1 1 d . . . . .
H38A H -0.000852 0.334377 0.926599 0.064 Uiso 1 1 calc R U . . .
H38B H -0.061074 0.333355 0.829688 0.064 Uiso 1 1 calc R U . . .
C39 C -0.0563(14) 0.3979(10) 0.8845(14) 0.060(6) Uani 1 1 d . . . . .
H39A H -0.012429 0.415808 0.926668 0.090 Uiso 1 1 calc R U . . .
H39B H -0.107651 0.393155 0.904224 0.090 Uiso 1 1 calc R U . . .
H39C H -0.074018 0.414305 0.830403 0.090 Uiso 1 1 calc R U . . .
C40 C 0.1574(13) 0.4652(6) 0.8253(13) 0.044(5) Uani 1 1 d D . . . .
H40A H 0.146440 0.459767 0.880394 0.053 Uiso 1 1 calc R U . . .
H40B H 0.103063 0.477411 0.784892 0.053 Uiso 1 1 calc R U . . .
C41 C 0.2321(14) 0.4986(7) 0.8363(18) 0.077(7) Uani 1 1 d D . . . .
H41A H 0.237209 0.506117 0.779595 0.092 Uiso 1 1 calc R U . . .
H41B H 0.217460 0.527002 0.861159 0.092 Uiso 1 1 calc R U . . .
C42 C 0.3199(16) 0.4818(11) 0.8915(15) 0.093(10) Uani 1 1 d D . . . .
H42A H 0.320085 0.481099 0.950824 0.140 Uiso 1 1 calc R U . . .
H42B H 0.366210 0.502207 0.885844 0.140 Uiso 1 1 calc R U . . .
H42C H 0.330459 0.451048 0.873710 0.140 Uiso 1 1 calc R U . . .
C43 C -0.2940(18) 0.3375(11) 0.065(2) 0.102(11) Uani 1 1 d D . . . .
H43A H -0.341169 0.360278 0.044671 0.122 Uiso 1 1 calc R U . . .
H43B H -0.297706 0.324684 0.119669 0.122 Uiso 1 1 calc R U . . .
C44 C -0.301(3) 0.3002(15) 0.000(3) 0.18(2) Uani 1 1 d D . . . .
H44A H -0.257703 0.276454 0.027520 0.217 Uiso 1 1 calc R U . . .
H44B H -0.359672 0.286308 -0.011154 0.217 Uiso 1 1 calc R U . . .
C45 C -0.288(3) 0.3103(19) -0.085(3) 0.20(2) Uani 1 1 d D . . . .
H45A H -0.294864 0.282237 -0.118692 0.293 Uiso 1 1 calc R U . . .
H45B H -0.331771 0.332609 -0.115867 0.293 Uiso 1 1 calc R U . . .
H45C H -0.229081 0.322685 -0.076920 0.293 Uiso 1 1 calc R U . . .
C46 C -0.2139(12) 0.4772(6) 0.1609(14) 0.041(4) Uani 1 1 d . . . . .
H46A H -0.150319 0.483644 0.182635 0.049 Uiso 1 1 calc R U . . .
H46B H -0.236831 0.474774 0.210102 0.049 Uiso 1 1 calc R U . . .
C47 C -0.2574(16) 0.5140(7) 0.1070(17) 0.064(6) Uani 1 1 d . . . . .
H47A H -0.254865 0.541860 0.141460 0.076 Uiso 1 1 calc R U . . .
H47B H -0.319841 0.506216 0.080153 0.076 Uiso 1 1 calc R U . . .
C48 C -0.211(2) 0.5234(10) 0.0352(19) 0.089(8) Uani 1 1 d . . . . .
H48A H -0.225362 0.554139 0.012535 0.133 Uiso 1 1 calc R U . . .
H48B H -0.231911 0.501157 -0.010680 0.133 Uiso 1 1 calc R U . . .
H48C H -0.147328 0.520472 0.059786 0.133 Uiso 1 1 calc R U . . .
C49 C 0.0555(15) 0.5864(7) 0.5480(16) 0.057(6) Uani 1 1 d D . . . .
H49A H 0.062426 0.611507 0.510588 0.068 Uiso 1 1 calc R U . . .
H49B H 0.113415 0.579875 0.589220 0.068 Uiso 1 1 calc R U . . .
C50 C -0.0090(18) 0.5996(7) 0.5938(16) 0.070(7) Uani 1 1 d D . . . .
H50A H -0.065540 0.607509 0.551453 0.084 Uiso 1 1 calc R U . . .
H50B H 0.012831 0.627128 0.628204 0.084 Uiso 1 1 calc R U . . .
C51 C -0.025(2) 0.5627(8) 0.6511(16) 0.080(9) Uani 1 1 d D . . . .
H51A H -0.043226 0.534797 0.618227 0.121 Uiso 1 1 calc R U . . .
H51B H -0.070645 0.572462 0.675375 0.121 Uiso 1 1 calc R U . . .
H51C H 0.029576 0.556950 0.696935 0.121 Uiso 1 1 calc R U . . .
C52 C -0.0324(12) 0.5939(7) 0.3266(10) 0.038(4) Uani 1 1 d D . . . .
H52A H -0.027042 0.626986 0.338511 0.045 Uiso 1 1 calc R U . . .
H52B H -0.075699 0.581156 0.352389 0.045 Uiso 1 1 calc R U . . .
C53 C -0.0616(12) 0.5856(7) 0.2322(10) 0.049(5) Uani 1 1 d D . . . .
H53A H -0.118860 0.600659 0.206766 0.058 Uiso 1 1 calc R U . . .
H53B H -0.069784 0.552572 0.221571 0.058 Uiso 1 1 calc R U . . .
C54 C 0.0034(14) 0.6033(7) 0.1894(14) 0.057(6) Uani 1 1 d D . . . .
H54A H 0.006711 0.636496 0.194008 0.086 Uiso 1 1 calc R U . . .
H54B H -0.015836 0.594544 0.129386 0.086 Uiso 1 1 calc R U . . .
H54C H 0.061326 0.590197 0.216998 0.086 Uiso 1 1 calc R U . . .
C55 C 0.3266(17) 0.5428(11) 0.142(2) 0.092(9) Uani 1 1 d D . . . .
H55A H 0.322861 0.548272 0.200403 0.110 Uiso 1 1 calc R U . . .
H55B H 0.291852 0.566627 0.104666 0.110 Uiso 1 1 calc R U . . .
C56 C 0.4216(18) 0.5458(18) 0.143(3) 0.17(2) Uani 1 1 d D . . . .
H56A H 0.454307 0.567338 0.187495 0.207 Uiso 1 1 calc R U . . .
H56B H 0.449931 0.515579 0.155130 0.207 Uiso 1 1 calc R U . . .
C57 C 0.421(4) 0.562(2) 0.057(3) 0.24(3) Uani 1 1 d D . . . .
H57A H 0.481304 0.564592 0.054492 0.367 Uiso 1 1 calc R U . . .
H57B H 0.388349 0.540587 0.013570 0.367 Uiso 1 1 calc R U . . .
H57C H 0.392705 0.592107 0.045787 0.367 Uiso 1 1 calc R U . . .
C58 C 0.0413(13) 0.5137(8) 0.0340(14) 0.048(5) Uani 1 1 d . . . . .
H58A H 0.024664 0.517830 0.086583 0.057 Uiso 1 1 calc R U . . .
H58B H 0.019698 0.483712 0.009404 0.057 Uiso 1 1 calc R U . . .
C59 C 0.0019(15) 0.5508(8) -0.0280(14) 0.055(5) Uani 1 1 d . . . . .
H59A H -0.062581 0.549671 -0.040612 0.066 Uiso 1 1 calc R U . . .
H59B H 0.022129 0.580438 -0.000857 0.066 Uiso 1 1 calc R U . . .
C60 C 0.0225(18) 0.5486(10) -0.1064(15) 0.073(7) Uani 1 1 d . . . . .
H60A H 0.085494 0.543211 -0.094774 0.109 Uiso 1 1 calc R U . . .
H60B H 0.006516 0.577374 -0.136978 0.109 Uiso 1 1 calc R U . . .
H60C H -0.010385 0.523661 -0.141020 0.109 Uiso 1 1 calc R U . . .
C61 C 0.7015(10) 0.4075(6) 0.4242(13) 0.039(4) Uani 1 1 d D . . . .
H61A H 0.717150 0.387273 0.382976 0.047 Uiso 1 1 calc R U . . .
H61B H 0.700672 0.389076 0.474070 0.047 Uiso 1 1 calc R U . . .
C62 C 0.7682(12) 0.4455(7) 0.4511(16) 0.067(7) Uani 1 1 d D . . . .
H62A H 0.827408 0.432059 0.473692 0.080 Uiso 1 1 calc R U . . .
H62B H 0.767359 0.463818 0.400560 0.080 Uiso 1 1 calc R U . . .
C63 C 0.7516(19) 0.4765(9) 0.5174(17) 0.089(9) Uani 1 1 d D . . . .
H63A H 0.689001 0.483739 0.502181 0.133 Uiso 1 1 calc R U . . .
H63B H 0.785280 0.504656 0.520492 0.133 Uiso 1 1 calc R U . . .
H63C H 0.769879 0.461274 0.572706 0.133 Uiso 1 1 calc R U . . .
C64 C 0.5832(12) 0.4101(7) 0.1963(11) 0.037(4) Uani 1 1 d . . . . .
H64A H 0.576233 0.441613 0.214386 0.044 Uiso 1 1 calc R U . . .
H64B H 0.644060 0.406571 0.194168 0.044 Uiso 1 1 calc R U . . .
C65 C 0.5221(17) 0.4021(11) 0.1122(13) 0.072(8) Uani 1 1 d . . . . .
H65A H 0.461335 0.404956 0.115080 0.086 Uiso 1 1 calc R U . . .
H65B H 0.529871 0.370734 0.094200 0.086 Uiso 1 1 calc R U . . .
C66 C 0.536(2) 0.4374(13) 0.043(2) 0.101(12) Uani 1 1 d . . . . .
H66A H 0.528909 0.468570 0.060555 0.151 Uiso 1 1 calc R U . . .
H66B H 0.492336 0.431408 -0.012255 0.151 Uiso 1 1 calc R U . . .
H66C H 0.594944 0.433619 0.037441 0.151 Uiso 1 1 calc R U . . .
C67 C 0.5697(19) 0.4471(8) 0.7453(16) 0.093(9) Uani 1 1 d D . . . .
H67A H 0.616083 0.440076 0.718934 0.111 Uiso 1 1 calc R U . . .
H67B H 0.532374 0.419850 0.741119 0.111 Uiso 1 1 calc R U . . .
C68 C 0.611(3) 0.4600(12) 0.8378(18) 0.143(17) Uani 1 1 d D . . . .
H68A H 0.641701 0.489363 0.840710 0.172 Uiso 1 1 calc R U . . .
H68B H 0.563659 0.464219 0.864559 0.172 Uiso 1 1 calc R U . . .
C69 C 0.675(3) 0.4248(16) 0.888(4) 0.23(3) Uani 1 1 d D . . . .
H69A H 0.675833 0.398582 0.851483 0.348 Uiso 1 1 calc R U . . .
H69B H 0.656766 0.414802 0.936639 0.348 Uiso 1 1 calc R U . . .
H69C H 0.733700 0.438136 0.907974 0.348 Uiso 1 1 calc R U . . .
C70 C 0.363(2) 0.5532(8) 0.683(2) 0.090(10) Uani 1 1 d D . . . .
H70A H 0.388994 0.542010 0.741212 0.107 Uiso 1 1 calc R U . . .
H70B H 0.298452 0.548533 0.666668 0.107 Uiso 1 1 calc R U . . .
C71 C 0.383(3) 0.6032(8) 0.677(3) 0.19(2) Uani 1 1 d D . . . .
H71A H 0.343434 0.623497 0.697009 0.225 Uiso 1 1 calc R U . . .
H71B H 0.385869 0.612746 0.620965 0.225 Uiso 1 1 calc R U . . .
C72 C 0.472(3) 0.597(2) 0.742(5) 0.32(5) Uani 1 1 d D . . . .
H72A H 0.502744 0.626409 0.752462 0.477 Uiso 1 1 calc R U . . .
H72B H 0.464764 0.585790 0.795461 0.477 Uiso 1 1 calc R U . . .
H72C H 0.506439 0.575231 0.720776 0.477 Uiso 1 1 calc R U . . .
O1 O 0.1742(7) 0.1848(4) 0.7505(7) 0.028(2) Uani 1 1 d . . . . .
O2 O 0.2151(7) 0.1377(4) 0.6456(7) 0.028(2) Uani 1 1 d . . . . .
O3 O -0.1606(11) 0.2373(5) 0.5223(10) 0.061(4) Uani 1 1 d D . . . .
O4 O -0.2467(8) 0.2866(6) 0.4030(10) 0.058(4) Uani 1 1 d D . . . .
O5 O -0.0299(10) 0.1752(5) 0.0616(9) 0.059(4) Uani 1 1 d D . . . .
O6 O -0.1261(9) 0.1842(6) 0.1538(13) 0.080(6) Uani 1 1 d D . . . .
O7 O 0.4371(10) 0.1282(6) 0.4231(10) 0.061(5) Uani 1 1 d . . . . .
O8 O 0.3035(18) 0.1032(6) 0.3078(14) 0.107(8) Uani 1 1 d D . . . .
O9 O 0.2992(8) 0.2368(4) 0.0194(7) 0.034(3) Uani 1 1 d . . . . .
O10 O 0.2541(7) 0.3152(4) -0.0217(7) 0.028(3) Uani 1 1 d . . . . .
O11 O 0.5415(8) 0.2426(5) 0.7268(8) 0.039(3) Uani 1 1 d . . . . .
O12 O 0.6470(8) 0.2806(5) 0.6697(9) 0.047(3) Uani 1 1 d . . . . .
O13 O 0.0396(7) 0.3810(4) 0.7629(7) 0.030(3) Uani 1 1 d . . . . .
O14 O 0.1829(7) 0.4233(4) 0.7932(7) 0.025(2) Uani 1 1 d . . . . .
O15 O -0.2119(8) 0.3568(5) 0.0756(10) 0.048(4) Uani 1 1 d . . . . .
O16 O -0.2275(8) 0.4354(4) 0.1157(9) 0.039(3) Uani 1 1 d . . . . .
O17 O 0.0219(8) 0.5465(4) 0.4984(8) 0.036(3) Uani 1 1 d . . . . .
O18 O 0.0509(7) 0.5721(4) 0.3612(8) 0.030(3) Uani 1 1 d . . . . .
O19 O 0.2922(9) 0.5003(5) 0.1144(9) 0.046(3) Uani 1 1 d . . . . .
O20 O 0.1357(8) 0.5161(5) 0.0529(8) 0.042(3) Uani 1 1 d . . . . .
O21 O 0.6174(7) 0.4274(4) 0.3861(7) 0.026(2) Uani 1 1 d . . . . .
O22 O 0.5671(7) 0.3777(4) 0.2584(7) 0.029(3) Uani 1 1 d . . . . .
O23 O 0.5184(11) 0.4842(7) 0.7027(11) 0.074(5) Uani 1 1 d D . . . .
O24 O 0.3968(13) 0.5298(5) 0.6278(12) 0.070(5) Uani 1 1 d . . . . .
P1 P 0.2003(3) 0.18983(14) 0.6653(3) 0.0237(9) Uani 1 1 d . . . . .
P2 P -0.1507(3) 0.26871(16) 0.4485(3) 0.0300(10) Uani 1 1 d . . . . .
P3 P -0.0404(3) 0.20149(17) 0.1422(3) 0.0331(11) Uani 1 1 d . . . . .
P4 P 0.3390(4) 0.14264(16) 0.3722(3) 0.0375(12) Uani 1 1 d . . . . .
P5 P 0.2760(3) 0.28246(14) 0.0585(3) 0.0222(9) Uani 1 1 d . . . . .
P6 P 0.5451(3) 0.27088(16) 0.6477(3) 0.0278(9) Uani 1 1 d . . . . .
P7 P 0.1131(3) 0.39489(14) 0.7207(3) 0.0238(9) Uani 1 1 d . . . . .
P8 P -0.1636(3) 0.39266(15) 0.1453(3) 0.0261(9) Uani 1 1 d . . . . .
P9 P 0.0621(3) 0.53078(14) 0.4268(3) 0.0228(9) Uani 1 1 d . . . . .
P10 P 0.1975(3) 0.48218(16) 0.1188(3) 0.0288(10) Uani 1 1 d . . . . .
P11 P 0.5380(2) 0.39717(15) 0.3330(3) 0.0224(9) Uani 1 1 d . . . . .
P12 P 0.4287(3) 0.47648(19) 0.6375(3) 0.0421(13) Uani 1 1 d . . . . .
Se1 Se 0.08750(11) 0.20689(5) 0.55930(10) 0.0256(3) Uani 1 1 d . . . . .
Se2 Se 0.31525(12) 0.23123(6) 0.68822(11) 0.0299(4) Uani 1 1 d . . . . .
Se3 Se -0.08144(11) 0.32881(6) 0.50749(12) 0.0309(4) Uani 1 1 d . . . . .
Se4 Se -0.09502(11) 0.22888(6) 0.36877(12) 0.0323(4) Uani 1 1 d . . . . .
Se5 Se -0.05918(13) 0.27204(7) 0.11875(12) 0.0382(4) Uani 1 1 d . . . . .
Se6 Se 0.06798(12) 0.17928(6) 0.24936(12) 0.0333(4) Uani 1 1 d . . . . .
Se7 Se 0.25400(13) 0.15102(6) 0.44868(12) 0.0374(4) Uani 1 1 d . . . . .
Se8 Se 0.36051(12) 0.20023(6) 0.29932(11) 0.0329(4) Uani 1 1 d . . . . .
Se9 Se 0.15091(11) 0.27496(6) 0.08208(10) 0.0269(4) Uani 1 1 d . . . . .
Se10 Se 0.38387(10) 0.30448(6) 0.16307(11) 0.0280(4) Uani 1 1 d . . . . .
Se11 Se 0.50114(11) 0.23437(6) 0.53059(12) 0.0336(4) Uani 1 1 d . . . . .
Se12 Se 0.47525(10) 0.33231(6) 0.65977(10) 0.0265(3) Uani 1 1 d . . . . .
Se13 Se 0.18968(11) 0.33594(6) 0.70787(10) 0.0266(3) Uani 1 1 d . . . . .
Se14 Se 0.04917(12) 0.43309(6) 0.61015(12) 0.0336(4) Uani 1 1 d . . . . .
Se15 Se -0.15873(11) 0.37265(6) 0.27030(13) 0.0342(4) Uani 1 1 d . . . . .
Se16 Se -0.03931(11) 0.40440(6) 0.12076(10) 0.0270(4) Uani 1 1 d . . . . .
Se17 Se 0.20083(11) 0.51964(6) 0.47109(11) 0.0289(4) Uani 1 1 d . . . . .
Se18 Se -0.02276(10) 0.47440(5) 0.37059(11) 0.0238(3) Uani 1 1 d . . . . .
Se19 Se 0.18983(11) 0.49704(5) 0.24567(11) 0.0266(4) Uani 1 1 d . . . . .
Se20 Se 0.18184(12) 0.41315(7) 0.07735(11) 0.0324(4) Uani 1 1 d . . . . .
Se21 Se 0.42843(10) 0.44197(6) 0.29402(11) 0.0279(4) Uani 1 1 d . . . . .
Se22 Se 0.52547(10) 0.33615(6) 0.40268(11) 0.0252(3) Uani 1 1 d . . . . .
Se23 Se 0.43913(11) 0.46303(6) 0.51304(12) 0.0300(4) Uani 1 1 d . . . . .
Se24 Se 0.34517(13) 0.43300(7) 0.68367(12) 0.0372(4) Uani 1 1 d . . . . .

loop_
_atom_site_aniso_label
_atom_site_aniso_U_11
_atom_site_aniso_U_22
_atom_site_aniso_U_33
_atom_site_aniso_U_23
_atom_site_aniso_U_13
_atom_site_aniso_U_12
Pt1 0.0126(2) 0.0085(2) 0.0150(2) -0.00076(19) 0.00548(19) -0.00015(19)
Ag1 0.0196(6) 0.0136(5) 0.0224(6) 0.0027(5) 0.0079(5) 0.0010(5)
Ag2 0.0197(6) 0.0155(6) 0.0250(6) -0.0038(5) 0.0068(5) -0.0034(5)
Ag3 0.0140(5) 0.0198(6) 0.0231(6) 0.0001(5) 0.0063(5) -0.0004(4)
Ag4 0.0262(6) 0.0152(5) 0.0217(6) -0.0019(5) 0.0109(5) -0.0014(5)
Ag5 0.0182(6) 0.0166(6) 0.0205(6) 0.0003(5) 0.0025(5) -0.0011(5)
Ag6 0.0227(6) 0.0151(6) 0.0210(6) -0.0016(4) 0.0079(5) 0.0036(5)
Ag7 0.0212(6) 0.0176(6) 0.0197(6) -0.0027(5) 0.0073(5) -0.0022(5)
Ag8 0.0168(6) 0.0170(6) 0.0244(6) 0.0004(5) 0.0038(5) 0.0002(5)
Ag9 0.0222(6) 0.0136(6) 0.0255(6) -0.0002(5) 0.0094(5) 0.0043(5)
Ag10 0.0193(6) 0.0205(6) 0.0256(6) -0.0002(5) 0.0113(5) -0.0014(5)
Ag11 0.0194(6) 0.0144(6) 0.0258(6) -0.0037(5) 0.0069(5) -0.0029(5)
Ag12 0.0240(6) 0.0138(6) 0.0225(6) 0.0015(5) 0.0099(5) -0.0010(5)
Ag13 0.0195(6) 0.0213(6) 0.0256(6) -0.0020(5) 0.0050(5) -0.0020(5)
Ag14 0.0363(7) 0.0164(6) 0.0265(6) -0.0020(5) 0.0113(6) 0.0003(5)
Ag15 0.0280(6) 0.0190(6) 0.0267(6) 0.0014(5) 0.0071(5) 0.0025(5)
Ag16 0.0326(7) 0.0192(6) 0.0289(7) -0.0005(5) 0.0165(6) -0.0031(5)
Ag17 0.0190(6) 0.0230(6) 0.0249(6) 0.0013(5) 0.0084(5) -0.0003(5)
Ag18 0.0230(6) 0.0193(6) 0.0272(6) 0.0012(5) 0.0073(5) 0.0043(5)
Ag19 0.0299(7) 0.0203(6) 0.0258(6) -0.0026(5) 0.0078(5) 0.0016(5)
Ag20 0.0205(6) 0.0226(6) 0.0357(7) -0.0035(5) 0.0092(5) -0.0019(5)
C1 0.049(9) 0.034(9) 0.025(8) -0.010(7) 0.008(7) -0.022(8)
C2 0.066(10) 0.043(12) 0.026(9) -0.008(8) 0.020(7) -0.017(9)
C3 0.058(10) 0.041(12) 0.039(10) -0.011(9) 0.018(8) -0.011(10)
C4 0.055(11) 0.023(9) 0.072(14) 0.004(9) -0.001(10) 0.011(8)
C5 0.060(13) 0.025(9) 0.090(17) -0.002(10) -0.003(12) 0.017(9)
C6 0.059(13) 0.035(12) 0.084(18) 0.010(11) 0.004(12) 0.019(10)
C7 0.27(5) 0.08(2) 0.18(3) 0.01(2) 0.09(3) -0.08(3)
C8 0.17(4) 0.07(2) 0.20(4) 0.03(2) 0.12(3) 0.01(2)
C9 0.08(2) 0.15(4) 0.17(3) 0.01(3) 0.05(2) 0.02(2)
C10 0.059(10) 0.081(11) 0.087(10) -0.017(9) 0.013(8) 0.025(8)
C11 0.125(14) 0.115(13) 0.136(13) -0.008(11) 0.027(10) -0.013(10)
C12 0.082(16) 0.081(17) 0.139(15) -0.028(15) 0.004(13) 0.017(14)
C13 0.068(11) 0.049(13) 0.058(10) -0.022(9) 0.023(9) -0.007(10)
C14 0.075(13) 0.096(19) 0.079(17) -0.030(16) -0.001(12) 0.002(13)
C15 0.057(16) 0.10(2) 0.14(3) -0.05(2) 0.026(17) -0.001(14)
C16 0.113(19) 0.12(2) 0.18(4) 0.03(3) 0.08(2) -0.01(2)
C17 0.086(17) 0.061(19) 0.18(3) 0.01(2) 0.066(19) -0.023(16)
C18 0.15(3) 0.22(7) 0.20(4) 0.07(4) 0.06(3) 0.08(4)
C19 0.093(15) 0.08(2) 0.094(18) 0.051(16) 0.032(13) 0.059(16)
C20 0.103(15) 0.048(15) 0.093(17) 0.005(13) 0.011(13) 0.040(14)
C21 0.11(2) 0.08(2) 0.060(14) -0.011(12) 0.014(13) 0.038(17)
C22 0.44(10) 0.081(18) 0.16(3) 0.00(3) -0.11(5) -0.05(3)
C23 0.18(4) 0.08(2) 0.13(3) -0.05(2) -0.02(3) 0.01(2)
C24 0.23(5) 0.09(3) 0.22(6) -0.04(3) 0.05(4) 0.01(3)
C25 0.089(12) 0.069(9) 0.055(10) 0.010(7) 0.014(9) 0.008(9)
C26 0.143(14) 0.091(11) 0.123(15) -0.013(10) 0.036(11) 0.017(11)
C27 0.19(2) 0.20(3) 0.26(3) -0.01(2) 0.047(19) 0.08(2)
C28 0.030(8) 0.038(9) 0.014(7) 0.002(7) 0.008(6) -0.001(7)
C29 0.048(11) 0.041(11) 0.054(12) 0.000(9) 0.036(10) -0.002(8)
C30 0.050(11) 0.059(13) 0.046(12) 0.013(10) 0.031(10) 0.000(10)
C31 0.078(11) 0.054(9) 0.072(10) 0.012(8) 0.006(9) 0.018(8)
C32 0.107(14) 0.085(12) 0.110(12) 0.030(9) 0.028(10) 0.007(10)
C33 0.17(2) 0.13(2) 0.103(15) 0.032(14) 0.042(18) 0.013(19)
C34 0.035(11) 0.099(18) 0.056(14) 0.019(12) 0.003(9) 0.003(11)
C35 0.054(15) 0.14(3) 0.11(2) -0.02(2) 0.029(14) -0.034(16)
C36 0.09(3) 0.14(3) 0.18(4) -0.04(3) 0.05(3) -0.05(2)
C37 0.048(10) 0.043(11) 0.026(8) 0.003(7) 0.023(7) -0.001(8)
C38 0.042(10) 0.084(14) 0.035(10) 0.000(10) 0.014(9) -0.019(10)
C39 0.050(12) 0.104(17) 0.037(12) 0.009(12) 0.031(10) 0.008(12)
C40 0.070(11) 0.025(8) 0.038(10) -0.020(8) 0.018(9) 0.001(8)
C41 0.104(15) 0.041(12) 0.10(2) -0.028(13) 0.046(14) -0.021(11)
C42 0.087(14) 0.14(3) 0.054(16) -0.053(16) 0.017(12) -0.051(16)
C43 0.057(12) 0.08(2) 0.14(3) -0.025(19) -0.012(16) -0.037(14)
C44 0.13(3) 0.17(4) 0.22(4) -0.12(4) 0.01(3) -0.07(3)
C45 0.14(4) 0.20(6) 0.23(4) -0.09(5) 0.04(4) 0.00(4)
C46 0.023(9) 0.030(8) 0.070(12) -0.005(7) 0.014(9) 0.003(7)
C47 0.061(14) 0.026(9) 0.084(15) -0.006(9) -0.008(11) 0.006(9)
C48 0.11(2) 0.053(17) 0.084(19) 0.013(14) 0.006(15) -0.007(17)
C49 0.085(16) 0.028(10) 0.073(15) -0.031(10) 0.046(13) -0.021(10)
C50 0.11(2) 0.044(13) 0.081(17) -0.018(11) 0.064(16) -0.002(13)
C51 0.14(3) 0.058(15) 0.067(17) -0.022(12) 0.063(18) -0.010(16)
C52 0.033(8) 0.031(10) 0.050(9) 0.007(8) 0.013(7) 0.010(7)
C53 0.051(11) 0.029(10) 0.051(9) -0.001(8) -0.008(7) 0.017(9)
C54 0.078(15) 0.043(13) 0.051(12) -0.001(10) 0.019(11) 0.031(11)
C55 0.099(19) 0.062(15) 0.11(2) -0.001(15) 0.034(18) -0.035(14)
C56 0.13(2) 0.17(5) 0.24(5) -0.09(4) 0.10(3) -0.09(3)
C57 0.32(7) 0.20(6) 0.29(6) -0.10(4) 0.21(5) -0.17(5)
C58 0.038(8) 0.047(12) 0.050(11) 0.013(9) 0.002(8) 0.003(9)
C59 0.057(12) 0.045(12) 0.054(11) 0.010(9) 0.002(10) 0.020(10)
C60 0.084(18) 0.074(18) 0.045(11) 0.006(11) -0.002(11) 0.027(15)
C61 0.014(7) 0.040(10) 0.054(12) 0.007(8) -0.005(7) -0.005(6)
C62 0.020(9) 0.055(13) 0.110(19) 0.006(12) -0.003(11) -0.015(9)
C63 0.09(2) 0.058(16) 0.091(19) -0.013(13) -0.013(16) -0.031(15)
C64 0.035(9) 0.044(10) 0.034(8) -0.002(7) 0.016(7) -0.014(8)
C65 0.074(14) 0.11(2) 0.032(9) 0.003(10) 0.017(9) -0.053(15)
C66 0.10(2) 0.13(3) 0.086(18) 0.06(2) 0.052(18) 0.02(2)
C67 0.09(2) 0.056(15) 0.119(19) -0.025(13) 0.014(15) -0.023(12)
C68 0.19(4) 0.09(3) 0.100(19) 0.002(17) -0.03(2) -0.06(2)
C69 0.27(6) 0.15(5) 0.20(5) 0.06(4) -0.04(4) -0.04(4)
C70 0.13(3) 0.047(13) 0.12(2) -0.018(15) 0.08(2) -0.008(15)
C71 0.35(6) 0.062(15) 0.25(6) -0.09(3) 0.24(5) -0.08(3)
C72 0.32(7) 0.28(9) 0.39(9) -0.14(7) 0.17(5) -0.21(7)
O1 0.031(6) 0.020(6) 0.031(6) 0.003(4) 0.009(5) -0.007(5)
O2 0.030(6) 0.013(5) 0.035(7) 0.001(5) 0.003(5) -0.003(4)
O3 0.089(12) 0.047(9) 0.059(10) -0.002(8) 0.043(9) -0.014(8)
O4 0.030(7) 0.067(11) 0.079(10) -0.012(8) 0.017(6) 0.020(7)
O5 0.071(10) 0.045(9) 0.050(8) -0.028(7) -0.001(7) 0.011(8)
O6 0.033(8) 0.082(12) 0.135(17) -0.049(11) 0.041(10) -0.039(9)
O7 0.067(10) 0.062(11) 0.057(9) 0.022(8) 0.024(8) 0.051(9)
O8 0.19(2) 0.047(11) 0.085(14) -0.037(10) 0.049(15) 0.006(13)
O9 0.035(7) 0.039(7) 0.026(6) -0.013(5) 0.007(5) -0.009(5)
O10 0.025(6) 0.038(7) 0.022(6) 0.001(5) 0.009(5) -0.003(5)
O11 0.037(7) 0.041(7) 0.035(7) 0.006(6) 0.004(6) 0.003(6)
O12 0.025(6) 0.056(9) 0.052(8) 0.006(7) 0.002(6) 0.006(6)
O13 0.028(6) 0.034(7) 0.028(6) 0.005(5) 0.009(5) 0.005(5)
O14 0.033(6) 0.021(6) 0.025(6) -0.008(4) 0.011(5) 0.001(5)
O15 0.028(6) 0.028(7) 0.073(10) -0.007(7) -0.005(6) 0.006(5)
O16 0.025(6) 0.025(6) 0.056(8) -0.001(6) -0.002(6) 0.006(5)
O17 0.040(7) 0.026(6) 0.053(8) -0.014(6) 0.029(6) -0.011(6)
O18 0.028(6) 0.019(6) 0.043(7) 0.011(5) 0.011(5) 0.007(5)
O19 0.044(8) 0.043(8) 0.055(9) 0.010(7) 0.022(7) 0.003(6)
O20 0.041(6) 0.043(8) 0.033(7) 0.019(6) -0.001(6) 0.010(6)
O21 0.017(5) 0.023(6) 0.036(6) -0.002(5) 0.003(5) -0.004(4)
O22 0.015(5) 0.035(7) 0.038(6) 0.005(5) 0.010(5) -0.001(5)
O23 0.061(11) 0.084(13) 0.071(11) -0.018(9) 0.011(9) -0.022(9)
O24 0.106(14) 0.032(8) 0.091(13) -0.023(8) 0.057(11) -0.021(9)
P1 0.033(2) 0.013(2) 0.026(2) 0.0001(16) 0.0104(19) -0.0060(17)
P2 0.026(2) 0.027(2) 0.042(3) 0.004(2) 0.019(2) 0.001(2)
P3 0.027(2) 0.029(2) 0.044(3) -0.016(2) 0.011(2) -0.008(2)
P4 0.059(3) 0.020(2) 0.029(3) -0.0022(19) 0.007(2) 0.013(2)
P5 0.025(2) 0.022(2) 0.022(2) -0.0021(17) 0.0099(18) -0.0031(17)
P6 0.023(2) 0.029(2) 0.025(2) 0.0045(18) -0.0013(18) 0.0064(19)
P7 0.030(2) 0.019(2) 0.024(2) -0.0027(17) 0.0108(18) 0.0006(18)
P8 0.016(2) 0.022(2) 0.036(2) 0.0004(18) 0.0018(18) 0.0041(17)
P9 0.025(2) 0.015(2) 0.030(2) -0.0030(17) 0.0109(18) 0.0055(17)
P10 0.031(2) 0.026(2) 0.031(2) 0.0114(19) 0.0102(19) 0.0071(19)
P11 0.0118(18) 0.029(2) 0.026(2) -0.0014(17) 0.0059(16) -0.0049(17)
P12 0.040(3) 0.044(3) 0.044(3) -0.026(2) 0.014(2) -0.018(2)
Se1 0.0341(9) 0.0161(8) 0.0277(8) 0.0015(6) 0.0108(7) -0.0048(7)
Se2 0.0367(9) 0.0250(9) 0.0295(9) -0.0030(7) 0.0121(8) -0.0100(8)
Se3 0.0316(9) 0.0253(9) 0.0444(10) 0.0008(8) 0.0244(8) 0.0033(7)
Se4 0.0296(9) 0.0216(9) 0.0470(11) 0.0005(8) 0.0137(8) 0.0015(7)
Se5 0.0389(10) 0.0351(10) 0.0378(10) -0.0062(8) 0.0074(8) 0.0054(9)
Se6 0.0443(10) 0.0192(8) 0.0389(10) -0.0024(7) 0.0161(8) -0.0059(8)
Se7 0.0499(11) 0.0229(9) 0.0370(10) -0.0014(8) 0.0095(9) -0.0062(8)
Se8 0.0365(10) 0.0300(9) 0.0341(10) -0.0034(8) 0.0133(8) 0.0114(8)
Se9 0.0270(8) 0.0308(9) 0.0230(8) -0.0021(7) 0.0079(7) -0.0039(7)
Se10 0.0245(8) 0.0292(9) 0.0286(9) -0.0033(7) 0.0056(7) 0.0024(7)
Se11 0.0292(9) 0.0302(10) 0.0409(11) -0.0067(8) 0.0099(8) 0.0037(8)
Se12 0.0285(8) 0.0247(8) 0.0236(8) -0.0011(7) 0.0037(7) -0.0001(7)
Se13 0.0388(9) 0.0206(8) 0.0225(8) 0.0001(7) 0.0125(7) 0.0015(7)
Se14 0.0379(10) 0.0281(9) 0.0375(10) 0.0055(8) 0.0152(8) 0.0061(8)
Se15 0.0314(9) 0.0276(9) 0.0494(11) 0.0023(8) 0.0207(8) 0.0043(8)
Se16 0.0242(8) 0.0286(9) 0.0256(8) 0.0013(7) 0.0035(7) 0.0005(7)
Se17 0.0280(9) 0.0217(8) 0.0356(9) 0.0024(7) 0.0075(7) -0.0024(7)
Se18 0.0210(8) 0.0184(8) 0.0325(9) -0.0018(7) 0.0090(7) 0.0036(6)
Se19 0.0290(9) 0.0171(8) 0.0330(9) 0.0023(7) 0.0085(7) 0.0002(7)
Se20 0.0321(9) 0.0345(10) 0.0274(9) -0.0013(8) 0.0039(7) 0.0053(8)
Se21 0.0199(8) 0.0241(9) 0.0380(10) 0.0009(7) 0.0062(7) 0.0004(7)
Se22 0.0181(7) 0.0236(8) 0.0348(9) -0.0011(7) 0.0093(7) 0.0015(7)
Se23 0.0312(9) 0.0190(8) 0.0418(10) -0.0044(7) 0.0140(8) -0.0056(7)
Se24 0.0389(10) 0.0416(11) 0.0311(10) 0.0011(8) 0.0106(8) 0.0022(9)

loop_
_atom_type_symbol
_atom_type_description
_atom_type_scat_dispersion_real
_atom_type_scat_dispersion_imag
_atom_type_scat_source
C C 0.0033 0.0016 'International Tables Vol C Tables 4.2.6.8 and 6.1.1.4'
H H 0.0000 0.0000 'International Tables Vol C Tables 4.2.6.8 and 6.1.1.4'
O O 0.0106 0.0060 'International Tables Vol C Tables 4.2.6.8 and 6.1.1.4'
P P 0.1023 0.0942 'International Tables Vol C Tables 4.2.6.8 and 6.1.1.4'
Se Se -0.0929 2.2259 'International Tables Vol C Tables 4.2.6.8 and 6.1.1.4'
Ag Ag -0.8971 1.1015 'International Tables Vol C Tables 4.2.6.8 and 6.1.1.4'
Pt Pt -1.7033 8.3905 'International Tables Vol C Tables 4.2.6.8 and 6.1.1.4'

loop_
_geom_angle_atom_site_label_1
_geom_angle_atom_site_label_2
_geom_angle_atom_site_label_3
_geom_angle
_geom_angle_site_symmetry_1
_geom_angle_site_symmetry_3
_geom_angle_publ_flag
Ag3 Pt1 Ag4 116.23(4) . . ?
Ag3 Pt1 Ag6 62.38(4) . . ?
Ag4 Pt1 Ag6 115.92(4) . . ?
Ag3 Pt1 Ag8 115.67(4) . . ?
Ag4 Pt1 Ag8 117.86(4) . . ?
Ag6 Pt1 Ag8 116.96(4) . . ?
Ag3 Pt1 Ag5 64.64(4) . . ?
Ag4 Pt1 Ag5 62.04(4) . . ?
Ag6 Pt1 Ag5 62.91(4) . . ?
Ag8 Pt1 Ag5 179.60(5) . . ?
Ag3 Pt1 Ag11 115.99(4) . . ?
Ag4 Pt1 Ag11 116.89(4) . . ?
Ag6 Pt1 Ag11 63.95(4) . . ?
Ag8 Pt1 Ag11 64.05(4) . . ?
Ag5 Pt1 Ag11 115.62(4) . . ?
Ag3 Pt1 Ag9 117.47(4) . . ?
Ag4 Pt1 Ag9 62.84(4) . . ?
Ag6 Pt1 Ag9 178.64(4) . . ?
Ag8 Pt1 Ag9 64.37(4) . . ?
Ag5 Pt1 Ag9 115.75(4) . . ?
Ag11 Pt1 Ag9 116.96(4) . . ?
Ag3 Pt1 Ag12 116.78(4) . . ?
Ag4 Pt1 Ag12 64.45(4) . . ?
Ag6 Pt1 Ag12 63.38(4) . . ?
Ag8 Pt1 Ag12 116.19(4) . . ?
Ag5 Pt1 Ag12 63.42(4) . . ?
Ag11 Pt1 Ag12 61.92(4) . . ?
Ag9 Pt1 Ag12 115.99(4) . . ?
Ag3 Pt1 Ag10 179.44(5) . . ?
Ag4 Pt1 Ag10 63.92(4) . . ?
Ag6 Pt1 Ag10 118.09(4) . . ?
Ag8 Pt1 Ag10 63.90(4) . . ?
Ag5 Pt1 Ag10 115.80(4) . . ?
Ag11 Pt1 Ag10 64.22(4) . . ?
Ag9 Pt1 Ag10 62.07(4) . . ?
Ag12 Pt1 Ag10 63.78(4) . . ?
Ag3 Pt1 Ag1 63.00(3) . . ?
Ag4 Pt1 Ag1 115.20(4) . . ?
Ag6 Pt1 Ag1 116.68(4) . . ?
Ag8 Pt1 Ag1 64.26(4) . . ?
Ag5 Pt1 Ag1 116.13(4) . . ?
Ag11 Pt1 Ag1 118.57(4) . . ?
Ag9 Pt1 Ag1 63.95(4) . . ?
Ag12 Pt1 Ag1 179.51(5) . . ?
Ag10 Pt1 Ag1 116.44(4) . . ?
Ag3 Pt1 Ag7 63.18(4) . . ?
Ag4 Pt1 Ag7 178.87(5) . . ?
Ag6 Pt1 Ag7 64.79(4) . . ?
Ag8 Pt1 Ag7 62.05(4) . . ?
Ag5 Pt1 Ag7 118.06(4) . . ?
Ag11 Pt1 Ag7 64.17(4) . . ?
Ag9 Pt1 Ag7 116.44(4) . . ?
Ag12 Pt1 Ag7 116.65(4) . . ?
Ag10 Pt1 Ag7 116.66(4) . . ?
Ag1 Pt1 Ag7 63.69(4) . . ?
Ag3 Pt1 Ag2 64.16(4) . . ?
Ag4 Pt1 Ag2 62.77(4) . . ?
Ag6 Pt1 Ag2 115.94(4) . . ?
Ag8 Pt1 Ag2 116.27(4) . . ?
Ag5 Pt1 Ag2 64.06(4) . . ?
Ag11 Pt1 Ag2 179.60(4) . . ?
Ag9 Pt1 Ag2 63.14(4) . . ?
Ag12 Pt1 Ag2 117.68(4) . . ?
Ag10 Pt1 Ag2 115.64(4) . . ?
Ag1 Pt1 Ag2 61.84(4) . . ?
Ag7 Pt1 Ag2 116.18(4) . . ?
Se19 Ag1 Pt1 154.91(6) . . ?
Se19 Ag1 Ag2 108.48(6) . . ?
Pt1 Ag1 Ag2 59.60(3) . . ?
Se19 Ag1 Ag3 139.25(6) . . ?
Pt1 Ag1 Ag3 58.13(3) . . ?
Ag2 Ag1 Ag3 61.71(4) . . ?
Se19 Ag1 Ag7 141.36(6) . . ?
Pt1 Ag1 Ag7 58.17(3) . . ?
Ag2 Ag1 Ag7 109.63(5) . . ?
Ag3 Ag1 Ag7 59.71(4) . . ?
Se19 Ag1 Ag9 97.08(5) . . ?
Pt1 Ag1 Ag9 57.90(3) . . ?
Ag2 Ag1 Ag9 60.36(4) . . ?
Ag3 Ag1 Ag9 108.25(5) . . ?
Ag7 Ag1 Ag9 106.95(5) . . ?
Se19 Ag1 Ag8 113.96(6) . . ?
Pt1 Ag1 Ag8 57.66(3) . . ?
Ag2 Ag1 Ag8 108.87(5) . . ?
Ag3 Ag1 Ag8 106.32(5) . . ?
Ag7 Ag1 Ag8 58.15(4) . . ?
Ag9 Ag1 Ag8 60.12(4) . . ?
Se19 Ag1 Ag17 97.02(5) . . ?
Pt1 Ag1 Ag17 108.05(4) . . ?
Ag2 Ag1 Ag17 115.87(5) . . ?
Ag3 Ag1 Ag17 60.86(4) . . ?
Ag7 Ag1 Ag17 60.34(4) . . ?
Ag9 Ag1 Ag17 165.83(5) . . ?
Ag8 Ag1 Ag17 112.30(5) . . ?
Se19 Ag1 Ag18 55.20(5) . . ?
Pt1 Ag1 Ag18 106.92(4) . . ?
Ag2 Ag1 Ag18 113.77(5) . . ?
Ag3 Ag1 Ag18 164.97(5) . . ?
Ag7 Ag1 Ag18 112.66(5) . . ?
Ag9 Ag1 Ag18 59.96(4) . . ?
Ag8 Ag1 Ag18 60.43(4) . . ?
Ag17 Ag1 Ag18 128.81(5) . . ?
Se23 Ag2 Pt1 152.65(6) . . ?
Se23 Ag2 Ag1 109.09(6) . . ?
Pt1 Ag2 Ag1 58.57(3) . . ?
Se23 Ag2 Ag4 142.47(6) . . ?
Pt1 Ag2 Ag4 57.83(3) . . ?
Ag1 Ag2 Ag4 108.27(5) . . ?
Se23 Ag2 Ag9 141.60(6) . . ?
Pt1 Ag2 Ag9 57.80(3) . . ?
Ag1 Ag2 Ag9 60.97(4) . . ?
Ag4 Ag2 Ag9 59.38(4) . . ?
Se23 Ag2 Ag3 95.60(5) . . ?
Pt1 Ag2 Ag3 57.07(3) . . ?
Ag1 Ag2 Ag3 59.50(4) . . ?
Ag4 Ag2 Ag3 106.26(5) . . ?
Ag9 Ag2 Ag3 107.02(5) . . ?
Se23 Ag2 Ag5 112.34(6) . . ?
Pt1 Ag2 Ag5 57.29(3) . . ?
Ag1 Ag2 Ag5 107.71(5) . . ?
Ag4 Ag2 Ag5 58.19(4) . . ?
Ag9 Ag2 Ag5 105.85(5) . . ?
Ag3 Ag2 Ag5 59.93(4) . . ?
Se23 Ag2 Ag14 100.28(6) . . ?
Pt1 Ag2 Ag14 107.06(4) . . ?
Ag1 Ag2 Ag14 114.57(5) . . ?
Ag4 Ag2 Ag14 60.19(4) . . ?
Ag9 Ag2 Ag14 59.85(4) . . ?
Ag3 Ag2 Ag14 164.12(5) . . ?
Ag5 Ag2 Ag14 112.78(5) . . ?
Se23 Ag2 Ag13 54.03(5) . . ?
Pt1 Ag2 Ag13 105.83(4) . . ?
Ag1 Ag2 Ag13 113.61(5) . . ?
Ag4 Ag2 Ag13 112.30(5) . . ?
Ag9 Ag2 Ag13 163.56(5) . . ?
Ag3 Ag2 Ag13 59.98(4) . . ?
Ag5 Ag2 Ag13 59.70(4) . . ?
Ag14 Ag2 Ag13 130.78(5) . . ?
Se22 Ag3 Pt1 153.32(6) . . ?
Se22 Ag3 Ag6 105.06(6) . . ?
Pt1 Ag3 Ag6 58.95(3) . . ?
Se22 Ag3 Ag1 144.08(6) . . ?
Pt1 Ag3 Ag1 58.87(3) . . ?
Ag6 Ag3 Ag1 110.24(5) . . ?
Se22 Ag3 Ag7 136.29(6) . . ?
Pt1 Ag3 Ag7 58.79(3) . . ?
Ag6 Ag3 Ag7 62.09(4) . . ?
Ag1 Ag3 Ag7 60.84(4) . . ?
Se22 Ag3 Ag5 96.01(5) . . ?
Pt1 Ag3 Ag5 57.86(3) . . ?
Ag6 Ag3 Ag5 59.53(4) . . ?
Ag1 Ag3 Ag5 107.25(4) . . ?
Ag7 Ag3 Ag5 108.68(5) . . ?
Se22 Ag3 Ag2 115.38(6) . . ?
Pt1 Ag3 Ag2 58.77(3) . . ?
Ag6 Ag3 Ag2 108.68(5) . . ?
Ag1 Ag3 Ag2 58.79(4) . . ?
Ag7 Ag3 Ag2 108.19(5) . . ?
Ag5 Ag3 Ag2 60.06(4) . . ?
Se22 Ag3 Ag17 97.81(5) . . ?
Pt1 Ag3 Ag17 108.41(4) . . ?
Ag6 Ag3 Ag17 116.47(5) . . ?
Ag1 Ag3 Ag17 60.57(4) . . ?
Ag7 Ag3 Ag17 60.61(4) . . ?
Ag5 Ag3 Ag17 166.19(5) . . ?
Ag2 Ag3 Ag17 113.06(5) . . ?
Se22 Ag3 Ag13 55.37(5) . . ?
Pt1 Ag3 Ag13 108.16(4) . . ?
Ag6 Ag3 Ag13 112.41(5) . . ?
Ag1 Ag3 Ag13 114.05(5) . . ?
Ag7 Ag3 Ag13 166.95(5) . . ?
Ag5 Ag3 Ag13 60.14(4) . . ?
Ag2 Ag3 Ag13 61.18(4) . . ?
Ag17 Ag3 Ag13 129.07(5) . . ?
Se13 Ag4 Pt1 154.61(6) . . ?
Se13 Ag4 Ag5 107.18(6) . . ?
Pt1 Ag4 Ag5 59.08(3) . . ?
Se13 Ag4 Ag9 142.33(6) . . ?
Pt1 Ag4 Ag9 58.74(3) . . ?
Ag5 Ag4 Ag9 109.79(5) . . ?
Se13 Ag4 Ag2 136.57(6) . . ?
Pt1 Ag4 Ag2 59.40(3) . . ?
Ag5 Ag4 Ag2 61.89(4) . . ?
Ag9 Ag4 Ag2 60.66(4) . . ?
Se13 Ag4 Ag10 114.78(6) . . ?
Pt1 Ag4 Ag10 58.31(3) . . ?
Ag5 Ag4 Ag10 108.67(5) . . ?
Ag9 Ag4 Ag10 58.91(4) . . ?
Ag2 Ag4 Ag10 108.30(5) . . ?
Se13 Ag4 Ag12 96.88(6) . . ?
Pt1 Ag4 Ag12 58.01(3) . . ?
Ag5 Ag4 Ag12 60.25(4) . . ?
Ag9 Ag4 Ag12 107.37(5) . . ?
Ag2 Ag4 Ag12 109.43(5) . . ?
Ag10 Ag4 Ag12 59.81(4) . . ?
Se13 Ag4 Ag14 95.69(6) . . ?
Pt1 Ag4 Ag14 109.56(5) . . ?
Ag5 Ag4 Ag14 117.42(5) . . ?
Ag9 Ag4 Ag14 60.77(4) . . ?
Ag2 Ag4 Ag14 61.71(4) . . ?
Ag10 Ag4 Ag14 112.66(5) . . ?
Ag12 Ag4 Ag14 167.28(5) . . ?
Se13 Ag4 Ag16 55.21(5) . . ?
Pt1 Ag4 Ag16 108.34(5) . . ?
Ag5 Ag4 Ag16 114.39(5) . . ?
Ag9 Ag4 Ag16 113.10(5) . . ?
Ag2 Ag4 Ag16 167.67(6) . . ?
Ag10 Ag4 Ag16 60.77(4) . . ?
Ag12 Ag4 Ag16 60.95(4) . . ?
Ag14 Ag4 Ag16 126.23(5) . . ?
Se12 Ag5 Pt1 155.01(6) . . ?
Se12 Ag5 Ag4 108.21(6) . . ?
Pt1 Ag5 Ag4 58.89(3) . . ?
Se12 Ag5 Ag6 141.67(6) . . ?
Pt1 Ag5 Ag6 58.51(3) . . ?
Ag4 Ag5 Ag6 109.52(5) . . ?
Se12 Ag5 Ag12 137.96(6) . . ?
Pt1 Ag5 Ag12 58.44(3) . . ?
Ag4 Ag5 Ag12 61.64(4) . . ?
Ag6 Ag5 Ag12 60.24(4) . . ?
Se12 Ag5 Ag3 114.84(6) . . ?
Pt1 Ag5 Ag3 57.51(3) . . ?
Ag4 Ag5 Ag3 107.71(5) . . ?
Ag6 Ag5 Ag3 58.62(4) . . ?
Ag12 Ag5 Ag3 106.85(5) . . ?
Se12 Ag5 Ag2 96.51(6) . . ?
Pt1 Ag5 Ag2 58.65(3) . . ?
Ag4 Ag5 Ag2 59.92(4) . . ?
Ag6 Ag5 Ag2 107.90(5) . . ?
Ag12 Ag5 Ag2 108.97(5) . . ?
Ag3 Ag5 Ag2 60.01(4) . . ?
Se12 Ag5 Ag15 96.54(6) . . ?
Pt1 Ag5 Ag15 108.31(5) . . ?
Ag4 Ag5 Ag15 115.39(5) . . ?
Ag6 Ag5 Ag15 60.99(4) . . ?
Ag12 Ag5 Ag15 60.34(4) . . ?
Ag3 Ag5 Ag15 113.93(5) . . ?
Ag2 Ag5 Ag15 166.95(5) . . ?
Se12 Ag5 Ag13 55.31(5) . . ?
Pt1 Ag5 Ag13 108.22(5) . . ?
Ag4 Ag5 Ag13 115.29(5) . . ?
Ag6 Ag5 Ag13 111.98(5) . . ?
Ag12 Ag5 Ag13 166.42(5) . . ?
Ag3 Ag5 Ag13 60.56(4) . . ?
Ag2 Ag5 Ag13 61.31(4) . . ?
Ag15 Ag5 Ag13 127.62(5) . . ?
Se8 Ag6 Pt1 156.25(6) . . ?
Se8 Ag6 Ag3 108.92(6) . . ?
Pt1 Ag6 Ag3 58.67(3) . . ?
Se8 Ag6 Ag5 137.05(6) . . ?
Pt1 Ag6 Ag5 58.59(3) . . ?
Ag3 Ag6 Ag5 61.85(4) . . ?
Se8 Ag6 Ag12 140.85(7) . . ?
Pt1 Ag6 Ag12 58.50(3) . . ?
Ag3 Ag6 Ag12 109.49(5) . . ?
Ag5 Ag6 Ag12 60.34(4) . . ?
Se8 Ag6 Ag11 115.08(6) . . ?
Pt1 Ag6 Ag11 58.08(3) . . ?
Ag3 Ag6 Ag11 108.03(5) . . ?
Ag5 Ag6 Ag11 107.29(5) . . ?
Ag12 Ag6 Ag11 58.46(4) . . ?
Se8 Ag6 Ag19 55.72(5) . . ?
Pt1 Ag6 Ag19 107.91(5) . . ?
Ag3 Ag6 Ag19 113.01(5) . . ?
Ag5 Ag6 Ag19 166.49(5) . . ?
Ag12 Ag6 Ag19 113.67(5) . . ?
Ag11 Ag6 Ag19 61.27(4) . . ?
Se8 Ag6 Ag15 95.49(6) . . ?
Pt1 Ag6 Ag15 108.16(4) . . ?
Ag3 Ag6 Ag15 116.57(5) . . ?
Ag5 Ag6 Ag15 60.73(4) . . ?
Ag12 Ag6 Ag15 60.29(4) . . ?
Ag11 Ag6 Ag15 112.52(5) . . ?
Ag19 Ag6 Ag15 128.71(5) . . ?
Se8 Ag6 Ag7 98.59(6) . . ?
Pt1 Ag6 Ag7 57.84(3) . . ?
Ag3 Ag6 Ag7 59.63(4) . . ?
Ag5 Ag6 Ag7 108.57(5) . . ?
Ag12 Ag6 Ag7 107.01(5) . . ?
Ag11 Ag6 Ag7 59.91(4) . . ?
Ag19 Ag6 Ag7 60.24(4) . . ?
Ag15 Ag6 Ag7 165.87(5) . . ?
Se9 Ag7 Pt1 153.34(6) . . ?
Se9 Ag7 Ag8 107.81(6) . . ?
Pt1 Ag7 Ag8 58.74(3) . . ?
Se9 Ag7 Ag3 143.23(6) . . ?
Pt1 Ag7 Ag3 58.03(3) . . ?
Ag8 Ag7 Ag3 108.55(5) . . ?
Se9 Ag7 Ag1 139.43(6) . . ?
Pt1 Ag7 Ag1 58.14(3) . . ?
Ag8 Ag7 Ag1 61.21(4) . . ?
Ag3 Ag7 Ag1 59.45(4) . . ?
Se9 Ag7 Ag11 95.78(5) . . ?
Pt1 Ag7 Ag11 57.73(3) . . ?
Ag8 Ag7 Ag11 60.71(4) . . ?
Ag3 Ag7 Ag11 106.51(5) . . ?
Ag1 Ag7 Ag11 108.40(5) . . ?
Se9 Ag7 Ag17 98.68(5) . . ?
Pt1 Ag7 Ag17 107.87(5) . . ?
Ag8 Ag7 Ag17 114.83(5) . . ?
Ag3 Ag7 Ag17 60.70(4) . . ?
Ag1 Ag7 Ag17 60.16(4) . . ?
Ag11 Ag7 Ag17 165.52(5) . . ?
Se9 Ag7 Ag6 114.23(6) . . ?
Pt1 Ag7 Ag6 57.37(3) . . ?
Ag8 Ag7 Ag6 107.96(5) . . ?
Ag3 Ag7 Ag6 58.28(4) . . ?
Ag1 Ag7 Ag6 106.12(5) . . ?
Ag11 Ag7 Ag6 59.36(4) . . ?
Ag17 Ag7 Ag6 113.16(5) . . ?
Se9 Ag7 Ag19 55.26(5) . . ?
Pt1 Ag7 Ag19 107.18(5) . . ?
Ag8 Ag7 Ag19 115.75(5) . . ?
Ag3 Ag7 Ag19 111.47(5) . . ?
Ag1 Ag7 Ag19 164.97(5) . . ?
Ag11 Ag7 Ag19 60.95(4) . . ?
Ag17 Ag7 Ag19 128.15(5) . . ?
Ag6 Ag7 Ag19 59.82(4) . . ?
Se16 Ag8 Pt1 155.36(6) . . ?
Se16 Ag8 Ag7 109.73(6) . . ?
Pt1 Ag8 Ag7 59.21(3) . . ?
Se16 Ag8 Ag10 140.30(6) . . ?
Pt1 Ag8 Ag10 58.26(3) . . ?
Ag7 Ag8 Ag10 109.50(5) . . ?
Se16 Ag8 Ag11 139.56(6) . . ?
Pt1 Ag8 Ag11 58.02(3) . . ?
Ag7 Ag8 Ag11 61.13(4) . . ?
Ag10 Ag8 Ag11 60.32(4) . . ?
Se16 Ag8 Ag1 97.31(5) . . ?
Pt1 Ag8 Ag1 58.08(3) . . ?
Ag7 Ag8 Ag1 60.64(4) . . ?
Ag10 Ag8 Ag1 106.84(5) . . ?
Ag11 Ag8 Ag1 108.29(5) . . ?
Se16 Ag8 Ag9 113.17(6) . . ?
Pt1 Ag8 Ag9 57.90(3) . . ?
Ag7 Ag8 Ag9 108.66(5) . . ?
Ag10 Ag8 Ag9 58.19(4) . . ?
Ag11 Ag8 Ag9 106.74(5) . . ?
Ag1 Ag8 Ag9 59.77(4) . . ?
Se16 Ag8 Ag20 97.80(6) . . ?
Pt1 Ag8 Ag20 106.83(5) . . ?
Ag7 Ag8 Ag20 114.99(5) . . ?
Ag10 Ag8 Ag20 59.68(4) . . ?
Ag11 Ag8 Ag20 59.97(4) . . ?
Ag1 Ag8 Ag20 164.81(6) . . ?
Ag9 Ag8 Ag20 112.24(5) . . ?
Se16 Ag8 Ag18 55.02(5) . . ?
Pt1 Ag8 Ag18 107.12(5) . . ?
Ag7 Ag8 Ag18 114.72(5) . . ?
Ag10 Ag8 Ag18 111.70(5) . . ?
Ag11 Ag8 Ag18 165.01(6) . . ?
Ag1 Ag8 Ag18 60.27(4) . . ?
Ag9 Ag8 Ag18 59.79(4) . . ?
Ag20 Ag8 Ag18 129.10(5) . . ?
Se18 Ag9 Pt1 155.97(6) . . ?
Se18 Ag9 Ag10 109.13(6) . . ?
Pt1 Ag9 Ag10 59.09(3) . . ?
Se18 Ag9 Ag4 137.88(6) . . ?
Pt1 Ag9 Ag4 58.43(3) . . ?
Ag10 Ag9 Ag4 61.38(4) . . ?
Se18 Ag9 Ag2 140.27(6) . . ?
Pt1 Ag9 Ag2 59.06(3) . . ?
Ag10 Ag9 Ag2 109.73(5) . . ?
Ag4 Ag9 Ag2 59.96(4) . . ?
Se18 Ag9 Ag1 114.57(6) . . ?
Pt1 Ag9 Ag1 58.15(3) . . ?
Ag10 Ag9 Ag1 109.07(5) . . ?
Ag4 Ag9 Ag1 106.90(5) . . ?
Ag2 Ag9 Ag1 58.67(4) . . ?
Se18 Ag9 Ag8 98.37(6) . . ?
Pt1 Ag9 Ag8 57.73(3) . . ?
Ag10 Ag9 Ag8 60.63(4) . . ?
Ag4 Ag9 Ag8 108.51(5) . . ?
Ag2 Ag9 Ag8 107.50(5) . . ?
Ag1 Ag9 Ag8 60.11(4) . . ?
Se18 Ag9 Ag18 55.66(5) . . ?
Pt1 Ag9 Ag18 107.71(4) . . ?
Ag10 Ag9 Ag18 114.63(5) . . ?
Ag4 Ag9 Ag18 166.03(5) . . ?
Ag2 Ag9 Ag18 112.92(5) . . ?
Ag1 Ag9 Ag18 60.68(4) . . ?
Ag8 Ag9 Ag18 60.67(4) . . ?
Se18 Ag9 Ag14 94.45(5) . . ?
Pt1 Ag9 Ag14 109.47(5) . . ?
Ag10 Ag9 Ag14 114.98(5) . . ?
Ag4 Ag9 Ag14 60.97(4) . . ?
Ag2 Ag9 Ag14 61.55(4) . . ?
Ag1 Ag9 Ag14 114.05(5) . . ?
Ag8 Ag9 Ag14 167.18(5) . . ?
Ag18 Ag9 Ag14 128.25(5) . . ?
Se3 Ag10 Pt1 156.49(6) . . ?
Se3 Ag10 Ag9 110.70(6) . . ?
Pt1 Ag10 Ag9 58.84(3) . . ?
Se3 Ag10 Ag20 96.40(6) . . ?
Pt1 Ag10 Ag20 107.11(4) . . ?
Ag9 Ag10 Ag20 115.57(5) . . ?
Se3 Ag10 Ag4 98.73(6) . . ?
Pt1 Ag10 Ag4 57.77(3) . . ?
Ag9 Ag10 Ag4 59.70(4) . . ?
Ag20 Ag10 Ag4 164.82(5) . . ?
Se3 Ag10 Ag8 139.16(6) . . ?
Pt1 Ag10 Ag8 57.85(3) . . ?
Ag9 Ag10 Ag8 61.18(4) . . ?
Ag20 Ag10 Ag8 60.44(4) . . ?
Ag4 Ag10 Ag8 107.63(5) . . ?
Se3 Ag10 Ag12 113.49(6) . . ?
Pt1 Ag10 Ag12 58.08(3) . . ?
Ag9 Ag10 Ag12 108.52(5) . . ?
Ag20 Ag10 Ag12 111.90(5) . . ?
Ag4 Ag10 Ag12 60.45(4) . . ?
Ag8 Ag10 Ag12 106.59(5) . . ?
Se3 Ag10 Ag11 140.01(6) . . ?
Pt1 Ag10 Ag11 57.72(3) . . ?
Ag9 Ag10 Ag11 108.74(5) . . ?
Ag20 Ag10 Ag11 60.07(4) . . ?
Ag4 Ag10 Ag11 106.52(5) . . ?
Ag8 Ag10 Ag11 59.85(4) . . ?
Ag12 Ag10 Ag11 58.01(4) . . ?
Se3 Ag10 Ag16 54.68(5) . . ?
Pt1 Ag10 Ag16 107.72(5) . . ?
Ag9 Ag10 Ag16 113.60(5) . . ?
Ag20 Ag10 Ag16 129.39(5) . . ?
Ag4 Ag10 Ag16 60.55(4) . . ?
Ag8 Ag10 Ag16 165.55(5) . . ?
Ag12 Ag10 Ag16 61.09(4) . . ?
Ag11 Ag10 Ag16 113.44(5) . . ?
Se6 Ag11 Pt1 155.47(6) . . ?
Se6 Ag11 Ag12 110.63(6) . . ?
Pt1 Ag11 Ag12 59.18(3) . . ?
Se6 Ag11 Ag6 97.51(6) . . ?
Pt1 Ag11 Ag6 57.97(3) . . ?
Ag12 Ag11 Ag6 60.43(4) . . ?
Se6 Ag11 Ag8 140.12(6) . . ?
Pt1 Ag11 Ag8 57.94(3) . . ?
Ag12 Ag11 Ag8 108.77(5) . . ?
Ag6 Ag11 Ag8 107.02(5) . . ?
Se6 Ag11 Ag20 97.51(6) . . ?
Pt1 Ag11 Ag20 107.02(5) . . ?
Ag12 Ag11 Ag20 113.93(5) . . ?
Ag6 Ag11 Ag20 164.99(6) . . ?
Ag8 Ag11 Ag20 60.28(4) . . ?
Se6 Ag11 Ag7 112.57(6) . . ?
Pt1 Ag11 Ag7 58.11(3) . . ?
Ag12 Ag11 Ag7 109.24(5) . . ?
Ag6 Ag11 Ag7 60.73(4) . . ?
Ag8 Ag11 Ag7 58.16(4) . . ?
Ag20 Ag11 Ag7 112.61(5) . . ?
Se6 Ag11 Ag10 140.03(6) . . ?
Pt1 Ag11 Ag10 58.06(3) . . ?
Ag12 Ag11 Ag10 60.76(4) . . ?
Ag6 Ag11 Ag10 107.94(5) . . ?
Ag8 Ag11 Ag10 59.83(4) . . ?
Ag20 Ag11 Ag10 59.62(4) . . ?
Ag7 Ag11 Ag10 106.73(5) . . ?
Se6 Ag11 Ag19 54.65(5) . . ?
Pt1 Ag11 Ag19 106.76(4) . . ?
Ag12 Ag11 Ag19 114.26(5) . . ?
Ag6 Ag11 Ag19 59.97(4) . . ?
Ag8 Ag11 Ag19 112.69(5) . . ?
Ag20 Ag11 Ag19 130.44(5) . . ?
Ag7 Ag11 Ag19 60.07(4) . . ?
Ag10 Ag11 Ag19 164.77(5) . . ?
Se1 Ag12 Pt1 153.63(6) . . ?
Se1 Ag12 Ag11 108.55(6) . . ?
Pt1 Ag12 Ag11 58.90(3) . . ?
Se1 Ag12 Ag6 139.96(6) . . ?
Pt1 Ag12 Ag6 58.12(3) . . ?
Ag11 Ag12 Ag6 61.11(4) . . ?
Se1 Ag12 Ag5 142.37(6) . . ?
Pt1 Ag12 Ag5 58.14(3) . . ?
Ag11 Ag12 Ag5 108.67(5) . . ?
Ag6 Ag12 Ag5 59.42(4) . . ?
Se1 Ag12 Ag10 95.59(5) . . ?
Pt1 Ag12 Ag10 58.14(3) . . ?
Ag11 Ag12 Ag10 61.24(4) . . ?
Ag6 Ag12 Ag10 108.84(5) . . ?
Ag5 Ag12 Ag10 106.89(5) . . ?
Se1 Ag12 Ag15 98.04(6) . . ?
Pt1 Ag12 Ag15 108.29(4) . . ?
Ag11 Ag12 Ag15 115.32(5) . . ?
Ag6 Ag12 Ag15 60.82(4) . . ?
Ag5 Ag12 Ag15 60.62(4) . . ?
Ag10 Ag12 Ag15 166.27(5) . . ?
Se1 Ag12 Ag4 113.66(6) . . ?
Pt1 Ag12 Ag4 57.54(3) . . ?
Ag11 Ag12 Ag4 108.52(5) . . ?
Ag6 Ag12 Ag4 106.06(5) . . ?
Ag5 Ag12 Ag4 58.10(4) . . ?
Ag10 Ag12 Ag4 59.74(4) . . ?
Ag15 Ag12 Ag4 112.52(5) . . ?
Se1 Ag12 Ag16 54.63(5) . . ?
Pt1 Ag12 Ag16 107.26(4) . . ?
Ag11 Ag12 Ag16 115.75(5) . . ?
Ag6 Ag12 Ag16 165.08(5) . . ?
Ag5 Ag12 Ag16 111.76(5) . . ?
Ag10 Ag12 Ag16 60.45(4) . . ?
Ag15 Ag12 Ag16 127.58(5) . . ?
Ag4 Ag12 Ag16 60.11(4) . . ?
Se23 Ag13 Se12 118.50(7) . . ?
Se23 Ag13 Se22 120.65(7) . . ?
Se12 Ag13 Se22 120.74(7) . . ?
Se23 Ag13 Ag5 114.24(6) . . ?
Se12 Ag13 Ag5 56.07(5) . . ?
Se22 Ag13 Ag5 95.73(5) . . ?
Se23 Ag13 Ag3 96.61(6) . . ?
Se12 Ag13 Ag3 114.34(6) . . ?
Se22 Ag13 Ag3 55.86(5) . . ?
Ag5 Ag13 Ag3 59.30(4) . . ?
Se23 Ag13 Ag2 56.69(5) . . ?
Se12 Ag13 Ag2 95.38(5) . . ?
Se22 Ag13 Ag2 113.56(6) . . ?
Ag5 Ag13 Ag2 58.99(4) . . ?
Ag3 Ag13 Ag2 58.83(4) . . ?
Se17 Ag14 Se24 114.85(7) . . ?
Se17 Ag14 Se14 122.88(7) . . ?
Se24 Ag14 Se14 119.69(7) . . ?
Se17 Ag14 Ag9 77.18(6) . . ?
Se24 Ag14 Ag9 127.33(7) . . ?
Se14 Ag14 Ag9 83.09(6) . . ?
Se17 Ag14 Ag4 128.98(6) . . ?
Se24 Ag14 Ag4 79.63(6) . . ?
Se14 Ag14 Ag4 77.79(6) . . ?
Ag9 Ag14 Ag4 58.26(4) . . ?
Se17 Ag14 Ag2 78.80(5) . . ?
Se24 Ag14 Ag2 73.22(6) . . ?
Se14 Ag14 Ag2 131.80(7) . . ?
Ag9 Ag14 Ag2 58.60(4) . . ?
Ag4 Ag14 Ag2 58.10(4) . . ?
Se11 Ag15 Se7 118.93(7) . . ?
Se11 Ag15 Se2 119.08(7) . . ?
Se7 Ag15 Se2 116.98(7) . . ?
Se11 Ag15 Ag12 132.32(7) . . ?
Se7 Ag15 Ag12 81.42(6) . . ?
Se2 Ag15 Ag12 77.55(6) . . ?
Se11 Ag15 Ag5 77.67(6) . . ?
Se7 Ag15 Ag5 130.90(7) . . ?
Se2 Ag15 Ag5 83.78(6) . . ?
Ag12 Ag15 Ag5 59.04(4) . . ?
Se11 Ag15 Ag6 82.65(6) . . ?
Se7 Ag15 Ag6 77.35(6) . . ?
Se2 Ag15 Ag6 132.17(6) . . ?
Ag12 Ag15 Ag6 58.89(4) . . ?
Ag5 Ag15 Ag6 58.27(4) . . ?
Se3 Ag16 Se13 123.63(7) . . ?
Se3 Ag16 Se1 115.38(7) . . ?
Se13 Ag16 Se1 120.88(7) . . ?
Se3 Ag16 Ag4 98.68(6) . . ?
Se13 Ag16 Ag4 55.59(5) . . ?
Se1 Ag16 Ag4 114.04(6) . . ?
Se3 Ag16 Ag10 56.53(5) . . ?
Se13 Ag16 Ag10 113.12(6) . . ?
Se1 Ag16 Ag10 95.23(6) . . ?
Ag4 Ag16 Ag10 58.69(4) . . ?
Se3 Ag16 Ag12 112.74(6) . . ?
Se13 Ag16 Ag12 95.69(5) . . ?
Se1 Ag16 Ag12 56.19(5) . . ?
Ag4 Ag16 Ag12 58.94(4) . . ?
Ag10 Ag16 Ag12 58.46(4) . . ?
Se10 Ag17 Se20 116.70(7) . . ?
Se10 Ag17 Se21 119.86(7) . . ?
Se20 Ag17 Se21 119.63(7) . . ?
Se10 Ag17 Ag1 131.92(6) . . ?
Se20 Ag17 Ag1 78.06(5) . . ?
Se21 Ag17 Ag1 79.80(5) . . ?
Se10 Ag17 Ag7 76.24(5) . . ?
Se20 Ag17 Ag7 83.49(6) . . ?
Se21 Ag17 Ag7 128.47(6) . . ?
Ag1 Ag17 Ag7 59.50(4) . . ?
Se10 Ag17 Ag3 83.70(5) . . ?
Se20 Ag17 Ag3 132.24(6) . . ?
Se21 Ag17 Ag3 74.00(5) . . ?
Ag1 Ag17 Ag3 58.57(4) . . ?
Ag7 Ag17 Ag3 58.69(4) . . ?
Se16 Ag18 Se19 119.94(7) . . ?
Se16 Ag18 Se18 120.57(7) . . ?
Se19 Ag18 Se18 119.48(7) . . ?
Se16 Ag18 Ag9 114.56(6) . . ?
Se19 Ag18 Ag9 97.61(6) . . ?
Se18 Ag18 Ag9 56.47(5) . . ?
Se16 Ag18 Ag1 97.79(6) . . ?
Se19 Ag18 Ag1 56.57(5) . . ?
Se18 Ag18 Ag1 114.08(6) . . ?
Ag9 Ag18 Ag1 59.37(4) . . ?
Se16 Ag18 Ag8 56.70(5) . . ?
Se19 Ag18 Ag8 114.20(6) . . ?
Se18 Ag18 Ag8 98.12(6) . . ?
Ag9 Ag18 Ag8 59.55(4) . . ?
Ag1 Ag18 Ag8 59.30(4) . . ?
Se6 Ag19 Se9 115.01(7) . . ?
Se6 Ag19 Se8 119.94(8) . . ?
Se9 Ag19 Se8 125.03(7) . . ?
Se6 Ag19 Ag6 98.00(6) . . ?
Se9 Ag19 Ag6 115.62(6) . . ?
Se8 Ag19 Ag6 56.23(5) . . ?
Se6 Ag19 Ag7 113.39(6) . . ?
Se9 Ag19 Ag7 56.54(5) . . ?
Se8 Ag19 Ag7 98.73(6) . . ?
Ag6 Ag19 Ag7 59.94(4) . . ?
Se6 Ag19 Ag11 56.59(5) . . ?
Se9 Ag19 Ag11 95.26(6) . . ?
Se8 Ag19 Ag11 113.14(6) . . ?
Ag6 Ag19 Ag11 58.76(4) . . ?
Ag7 Ag19 Ag11 58.99(4) . . ?
Se4 Ag20 Se5 119.72(8) . . ?
Se4 Ag20 Se15 120.22(7) . . ?
Se5 Ag20 Se15 117.02(8) . . ?
Se4 Ag20 Ag10 77.80(6) . . ?
Se5 Ag20 Ag10 129.53(6) . . ?
Se15 Ag20 Ag10 80.70(6) . . ?
Se4 Ag20 Ag11 81.06(6) . . ?
Se5 Ag20 Ag11 75.37(6) . . ?
Se15 Ag20 Ag11 131.24(7) . . ?
Ag10 Ag20 Ag11 60.31(4) . . ?
Se4 Ag20 Ag8 132.11(7) . . ?
Se5 Ag20 Ag8 78.12(6) . . ?
Se15 Ag20 Ag8 76.25(5) . . ?
Ag10 Ag20 Ag8 59.88(4) . . ?
Ag11 Ag20 Ag8 59.75(4) . . ?
C2 C1 O1 109.0(14) . . ?
C1 C2 C3 113.0(16) . . ?
O2 C4 C5 112.6(18) . . ?
C4 C5 C6 114(2) . . ?
O3 C7 C8 116(3) . . ?
C9 C8 C7 115(3) . . ?
O4 C10 C11 119(2) . . ?
C10 C11 C12 104(2) . . ?
O5 C13 C14 118(2) . . ?
C13 C14 C15 110(2) . . ?
O6 C16 C17 114(2) . . ?
C16 C17 C18 113(3) . . ?
O7 C19 C20 106.1(19) . . ?
C21 C20 C19 111(2) . . ?
O8 C22 C23 104(2) . . ?
C22 C23 C24 97.4(10) . . ?
O9 C25 C26 112(2) . . ?
C25 C26 C27 102(3) . . ?
O10 C28 C29 114.4(15) . . ?
C28 C29 C30 113.5(18) . . ?
O11 C31 C32 111(2) . . ?
C33 C32 C31 117(3) . . ?
O12 C34 C35 109(2) . . ?
C36 C35 C34 111(2) . . ?
O13 C37 C38 109.5(16) . . ?
C37 C38 C39 111.2(19) . . ?
O14 C40 C41 107.1(16) . . ?
C42 C41 C40 115(2) . . ?
O15 C43 C44 104(3) . . ?
C45 C44 C43 121(4) . . ?
O16 C46 C47 110.8(18) . . ?
C46 C47 C48 110(2) . . ?
O17 C49 C50 107.6(17) . . ?
C49 C50 C51 113.5(19) . . ?
O18 C52 C53 107.5(14) . . ?
C52 C53 C54 112.8(16) . . ?
O19 C55 C56 110(3) . . ?
C57 C56 C55 107(3) . . ?
O20 C58 C59 108.0(18) . . ?
C60 C59 C58 115(2) . . ?
O21 C61 C62 108.1(15) . . ?
C63 C62 C61 113.4(18) . . ?
C65 C64 O22 110.5(15) . . ?
C64 C65 C66 112(2) . . ?
O23 C67 C68 109(2) . . ?
C69 C68 C67 113(3) . . ?
O24 C70 C71 108(2) . . ?
C70 C71 C72 91.0(8) . . ?
C1 O1 P1 124.4(10) . . ?
C4 O2 P1 124.0(12) . . ?
C7 O3 P2 124.1(18) . . ?
C10 O4 P2 127.7(14) . . ?
C13 O5 P3 125.3(13) . . ?
C16 O6 P3 129.6(16) . . ?
C19 O7 P4 122.8(15) . . ?
C22 O8 P4 140(2) . . ?
C25 O9 P5 123.6(13) . . ?
C28 O10 P5 122.8(10) . . ?
C31 O11 P6 120.9(13) . . ?
C34 O12 P6 125.6(12) . . ?
C37 O13 P7 120.3(10) . . ?
C40 O14 P7 120.5(11) . . ?
C43 O15 P8 126.5(17) . . ?
C46 O16 P8 122.4(12) . . ?
C49 O17 P9 119.9(10) . . ?
C52 O18 P9 120.7(11) . . ?
C55 O19 P10 124.0(15) . . ?
C58 O20 P10 120.9(12) . . ?
C61 O21 P11 120.3(10) . . ?
C64 O22 P11 118.0(11) . . ?
C67 O23 P12 121.1(17) . . ?
C70 O24 P12 125.9(17) . . ?
O1 P1 O2 100.7(6) . . ?
O1 P1 Se2 109.6(5) . . ?
O2 P1 Se2 114.1(5) . . ?
O1 P1 Se1 111.2(5) . . ?
O2 P1 Se1 101.4(5) . . ?
Se2 P1 Se1 118.31(19) . . ?
O3 P2 O4 104.7(9) . . ?
O3 P2 Se4 108.2(6) . . ?
O4 P2 Se4 114.3(6) . . ?
O3 P2 Se3 106.7(6) . . ?
O4 P2 Se3 103.6(6) . . ?
Se4 P2 Se3 118.2(2) . . ?
O6 P3 O5 105.5(9) . . ?
O6 P3 Se5 105.4(8) . . ?
O5 P3 Se5 111.6(6) . . ?
O6 P3 Se6 108.9(9) . . ?
O5 P3 Se6 106.1(6) . . ?
Se5 P3 Se6 118.6(2) . . ?
O8 P4 O7 105.0(12) . . ?
O8 P4 Se7 109.0(10) . . ?
O7 P4 Se7 114.8(6) . . ?
O8 P4 Se8 106.7(9) . . ?
O7 P4 Se8 101.8(7) . . ?
Se7 P4 Se8 118.5(2) . . ?
O9 P5 O10 101.2(7) . . ?
O9 P5 Se10 110.8(5) . . ?
O10 P5 Se10 114.3(5) . . ?
O9 P5 Se9 109.3(5) . . ?
O10 P5 Se9 103.2(4) . . ?
Se10 P5 Se9 116.72(19) . . ?
O11 P6 O12 101.4(7) . . ?
O11 P6 Se11 113.9(6) . . ?
O12 P6 Se11 109.4(6) . . ?
O11 P6 Se12 102.5(5) . . ?
O12 P6 Se12 110.6(6) . . ?
Se11 P6 Se12 117.7(2) . . ?
O13 P7 O14 104.3(6) . . ?
O13 P7 Se14 106.5(5) . . ?
O14 P7 Se14 114.4(5) . . ?
O13 P7 Se13 110.6(5) . . ?
O14 P7 Se13 101.7(4) . . ?
Se14 P7 Se13 118.5(2) . . ?
O15 P8 O16 100.0(7) . . ?
O15 P8 Se15 113.0(6) . . ?
O16 P8 Se15 110.4(6) . . ?
O15 P8 Se16 104.1(6) . . ?
O16 P8 Se16 110.7(5) . . ?
Se15 P8 Se16 117.2(2) . . ?
O17 P9 O18 107.3(7) . . ?
O17 P9 Se17 113.8(5) . . ?
O18 P9 Se17 103.9(5) . . ?
O17 P9 Se18 101.6(5) . . ?
O18 P9 Se18 111.2(5) . . ?
Se17 P9 Se18 118.71(19) . . ?
O20 P10 O19 99.3(7) . . ?
O20 P10 Se20 112.9(6) . . ?
O19 P10 Se20 108.5(6) . . ?
O20 P10 Se19 109.3(6) . . ?
O19 P10 Se19 107.4(6) . . ?
Se20 P10 Se19 117.7(2) . . ?
O22 P11 O21 105.4(6) . . ?
O22 P11 Se21 113.8(5) . . ?
O21 P11 Se21 105.6(5) . . ?
O22 P11 Se22 102.3(5) . . ?
O21 P11 Se22 110.9(5) . . ?
Se21 P11 Se22 118.18(18) . . ?
O23 P12 O24 97.2(10) . . ?
O23 P12 Se24 112.9(8) . . ?
O24 P12 Se24 113.3(6) . . ?
O23 P12 Se23 112.0(7) . . ?
O24 P12 Se23 101.1(7) . . ?
Se24 P12 Se23 117.8(2) . . ?
P1 Se1 Ag16 99.77(13) . . ?
P1 Se1 Ag12 93.79(12) . . ?
Ag16 Se1 Ag12 69.18(5) . . ?
P1 Se2 Ag15 97.15(13) . . ?
P2 Se3 Ag16 99.53(14) . . ?
P2 Se3 Ag10 94.32(13) . . ?
Ag16 Se3 Ag10 68.80(5) . . ?
P2 Se4 Ag20 97.53(14) . . ?
P3 Se5 Ag20 96.89(15) . . ?
P3 Se6 Ag19 99.46(15) . . ?
P3 Se6 Ag11 91.74(14) . . ?
Ag19 Se6 Ag11 68.76(5) . . ?
P4 Se7 Ag15 95.49(16) . . ?
P4 Se8 Ag19 99.90(17) . . ?
P4 Se8 Ag6 94.18(14) . . ?
Ag19 Se8 Ag6 68.05(6) . . ?
P5 Se9 Ag19 98.93(13) . . ?
P5 Se9 Ag7 94.29(13) . . ?
Ag19 Se9 Ag7 68.20(5) . . ?
P5 Se10 Ag17 99.42(13) . . ?
P6 Se11 Ag15 95.26(14) . . ?
P6 Se12 Ag13 100.76(14) . . ?
P6 Se12 Ag5 94.50(13) . . ?
Ag13 Se12 Ag5 68.63(5) . . ?
P7 Se13 Ag16 97.82(13) . . ?
P7 Se13 Ag4 94.46(13) . . ?
Ag16 Se13 Ag4 69.20(5) . . ?
P7 Se14 Ag14 94.83(14) . . ?
P8 Se15 Ag20 94.96(14) . . ?
P8 Se16 Ag18 102.46(14) . . ?
P8 Se16 Ag8 92.72(13) . . ?
Ag18 Se16 Ag8 68.29(5) . . ?
P9 Se17 Ag14 95.26(13) . . ?
P9 Se18 Ag18 97.44(12) . . ?
P9 Se18 Ag9 93.77(12) . . ?
Ag18 Se18 Ag9 67.87(5) . . ?
P10 Se19 Ag18 102.89(14) . . ?
P10 Se19 Ag1 94.09(13) . . ?
Ag18 Se19 Ag1 68.22(5) . . ?
P10 Se20 Ag17 95.19(14) . . ?
P11 Se21 Ag17 95.69(13) . . ?
P11 Se22 Ag13 96.63(13) . . ?
P11 Se22 Ag3 91.31(12) . . ?
Ag13 Se22 Ag3 68.77(5) . . ?
P12 Se23 Ag13 101.37(18) . . ?
P12 Se23 Ag2 91.14(15) . . ?
Ag13 Se23 Ag2 69.28(5) . . ?
P12 Se24 Ag14 99.14(18) . . ?

loop_
_geom_bond_atom_site_label_1
_geom_bond_atom_site_label_2
_geom_bond_distance
_geom_bond_site_symmetry_2
_geom_bond_publ_flag
Pt1 Ag3 2.7428(12) . ?
Pt1 Ag4 2.7480(12) . ?
Pt1 Ag6 2.7510(13) . ?
Pt1 Ag8 2.7518(13) . ?
Pt1 Ag5 2.7534(13) . ?
Pt1 Ag11 2.7542(13) . ?
Pt1 Ag9 2.7571(13) . ?
Pt1 Ag12 2.7622(13) . ?
Pt1 Ag10 2.7642(12) . ?
Pt1 Ag1 2.7646(13) . ?
Pt1 Ag7 2.7655(12) . ?
Pt1 Ag2 2.7945(13) . ?
Ag1 Se19 2.663(2) . ?
Ag1 Ag2 2.8565(16) . ?
Ag1 Ag3 2.8776(15) . ?
Ag1 Ag7 2.9180(16) . ?
Ag1 Ag9 2.9240(15) . ?
Ag1 Ag8 2.9340(15) . ?
Ag1 Ag17 2.9374(16) . ?
Ag1 Ag18 2.9629(16) . ?
Ag2 Se23 2.691(2) . ?
Ag2 Ag4 2.8867(16) . ?
Ag2 Ag9 2.9067(16) . ?
Ag2 Ag3 2.9411(16) . ?
Ag2 Ag5 2.9424(17) . ?
Ag2 Ag14 2.9940(16) . ?
Ag2 Ag13 3.0115(16) . ?
Ag3 Se22 2.6427(18) . ?
Ag3 Ag6 2.8449(16) . ?
Ag3 Ag7 2.8855(16) . ?
Ag3 Ag5 2.9385(16) . ?
Ag3 Ag17 2.9455(16) . ?
Ag3 Ag13 2.9762(16) . ?
Ag4 Se13 2.6246(19) . ?
Ag4 Ag5 2.8349(16) . ?
Ag4 Ag9 2.8697(17) . ?
Ag4 Ag10 2.9177(17) . ?
Ag4 Ag12 2.9384(16) . ?
Ag4 Ag14 2.9501(17) . ?
Ag4 Ag16 2.9738(16) . ?
Ag5 Se12 2.641(2) . ?
Ag5 Ag6 2.8723(16) . ?
Ag5 Ag12 2.8991(16) . ?
Ag5 Ag15 2.9458(17) . ?
Ag5 Ag13 2.9639(16) . ?
Ag6 Se8 2.6455(19) . ?
Ag6 Ag12 2.8961(15) . ?
Ag6 Ag11 2.9153(16) . ?
Ag6 Ag19 2.9520(17) . ?
Ag6 Ag15 2.9534(17) . ?
Ag6 Ag7 2.9556(16) . ?
Ag7 Se9 2.663(2) . ?
Ag7 Ag8 2.8439(15) . ?
Ag7 Ag11 2.9317(15) . ?
Ag7 Ag17 2.9429(16) . ?
Ag7 Ag19 2.9643(17) . ?
Ag8 Se16 2.670(2) . ?
Ag8 Ag10 2.9188(16) . ?
Ag8 Ag11 2.9196(17) . ?
Ag8 Ag9 2.9344(16) . ?
Ag8 Ag20 2.9352(16) . ?
Ag8 Ag18 2.9677(17) . ?
Ag9 Se18 2.6473(19) . ?
Ag9 Ag10 2.8464(16) . ?
Ag9 Ag18 2.9416(17) . ?
Ag9 Ag14 2.9445(17) . ?
Ag10 Se3 2.6665(18) . ?
Ag10 Ag20 2.9130(18) . ?
Ag10 Ag12 2.9195(16) . ?
Ag10 Ag11 2.9332(16) . ?
Ag10 Ag16 2.9802(17) . ?
Ag11 Se6 2.678(2) . ?
Ag11 Ag12 2.8378(17) . ?
Ag11 Ag20 2.9262(16) . ?
Ag11 Ag19 2.9902(16) . ?
Ag12 Se1 2.6658(19) . ?
Ag12 Ag15 2.9379(17) . ?
Ag12 Ag16 2.9988(16) . ?
Ag13 Se23 2.606(2) . ?
Ag13 Se12 2.617(2) . ?
Ag13 Se22 2.627(2) . ?
Ag14 Se17 2.601(2) . ?
Ag14 Se24 2.610(2) . ?
Ag14 Se14 2.617(2) . ?
Ag15 Se11 2.612(2) . ?
Ag15 Se7 2.612(2) . ?
Ag15 Se2 2.616(2) . ?
Ag16 Se3 2.608(2) . ?
Ag16 Se13 2.613(2) . ?
Ag16 Se1 2.616(2) . ?
Ag17 Se10 2.618(2) . ?
Ag17 Se20 2.623(2) . ?
Ag17 Se21 2.628(2) . ?
Ag18 Se16 2.617(2) . ?
Ag18 Se19 2.620(2) . ?
Ag18 Se18 2.6222(19) . ?
Ag19 Se6 2.617(2) . ?
Ag19 Se9 2.623(2) . ?
Ag19 Se8 2.630(2) . ?
Ag20 Se4 2.610(2) . ?
Ag20 Se5 2.620(2) . ?
Ag20 Se15 2.620(2) . ?
C1 C2 1.47(3) . ?
C1 O1 1.48(2) . ?
C2 C3 1.52(3) . ?
C4 O2 1.41(2) . ?
C4 C5 1.44(3) . ?
C5 C6 1.47(3) . ?
C7 O3 1.420(12) . ?
C7 C8 1.512(12) . ?
C8 C9 1.497(12) . ?
C10 O4 1.423(12) . ?
C10 C11 1.508(12) . ?
C11 C12 1.528(12) . ?
C13 O5 1.428(12) . ?
C13 C14 1.46(3) . ?
C14 C15 1.507(12) . ?
C16 O6 1.413(12) . ?
C16 C17 1.511(12) . ?
C17 C18 1.515(9) . ?
C19 O7 1.47(3) . ?
C19 C20 1.525(12) . ?
C20 C21 1.502(12) . ?
C22 O8 1.414(12) . ?
C22 C23 1.522(12) . ?
C23 C24 1.528(13) . ?
C25 O9 1.39(3) . ?
C25 C26 1.511(12) . ?
C26 C27 1.524(12) . ?
C28 O10 1.444(19) . ?
C28 C29 1.47(2) . ?
C29 C30 1.52(2) . ?
C31 O11 1.39(3) . ?
C31 C32 1.513(12) . ?
C32 C33 1.501(12) . ?
C34 O12 1.44(3) . ?
C34 C35 1.520(12) . ?
C35 C36 1.512(12) . ?
C37 O13 1.46(2) . ?
C37 C38 1.50(3) . ?
C38 C39 1.55(4) . ?
C40 O14 1.45(2) . ?
C40 C41 1.515(12) . ?
C41 C42 1.510(12) . ?
C43 O15 1.39(3) . ?
C43 C44 1.520(12) . ?
C44 C45 1.519(13) . ?
C46 O16 1.42(2) . ?
C46 C47 1.44(3) . ?
C47 C48 1.60(4) . ?
C49 O17 1.44(2) . ?
C49 C50 1.504(12) . ?
C50 C51 1.510(9) . ?
C52 O18 1.43(2) . ?
C52 C53 1.508(12) . ?
C53 C54 1.514(12) . ?
C55 O19 1.39(3) . ?
C55 C56 1.518(9) . ?
C56 C57 1.507(13) . ?
C58 O20 1.45(2) . ?
C58 C59 1.50(3) . ?
C59 C60 1.43(3) . ?
C61 O21 1.43(2) . ?
C61 C62 1.517(9) . ?
C62 C63 1.510(12) . ?
C64 C65 1.46(3) . ?
C64 O22 1.48(2) . ?
C65 C66 1.61(3) . ?
C67 O23 1.416(12) . ?
C67 C68 1.519(12) . ?
C68 C69 1.516(9) . ?
C70 O24 1.37(3) . ?
C70 C71 1.514(12) . ?
C71 C72 1.515(13) . ?
O1 P1 1.593(12) . ?
O2 P1 1.600(12) . ?
O3 P2 1.574(15) . ?
O4 P2 1.583(14) . ?
O5 P3 1.593(14) . ?
O6 P3 1.528(14) . ?
O7 P4 1.598(15) . ?
O8 P4 1.563(18) . ?
O9 P5 1.583(13) . ?
O10 P5 1.590(12) . ?
O11 P6 1.566(13) . ?
O12 P6 1.586(13) . ?
O13 P7 1.592(12) . ?
O14 P7 1.604(12) . ?
O15 P8 1.581(14) . ?
O16 P8 1.601(12) . ?
O17 P9 1.577(12) . ?
O18 P9 1.603(12) . ?
O19 P10 1.628(14) . ?
O20 P10 1.583(12) . ?
O21 P11 1.583(11) . ?
O22 P11 1.555(12) . ?
O23 P12 1.529(17) . ?
O24 P12 1.642(17) . ?
P1 Se2 2.142(5) . ?
P1 Se1 2.161(5) . ?
P2 Se4 2.148(5) . ?
P2 Se3 2.157(5) . ?
P3 Se5 2.115(6) . ?
P3 Se6 2.173(6) . ?
P4 Se7 2.131(6) . ?
P4 Se8 2.166(5) . ?
P5 Se10 2.142(5) . ?
P5 Se9 2.163(4) . ?
P6 Se11 2.139(5) . ?
P6 Se12 2.165(5) . ?
P7 Se14 2.127(5) . ?
P7 Se13 2.169(5) . ?
P8 Se15 2.128(5) . ?
P8 Se16 2.174(5) . ?
P9 Se17 2.142(4) . ?
P9 Se18 2.167(5) . ?
P10 Se20 2.132(5) . ?
P10 Se19 2.182(5) . ?
P11 Se21 2.131(5) . ?
P11 Se22 2.173(5) . ?
P12 Se24 2.149(6) . ?
P12 Se23 2.151(5) . ?
